data_4319827
loop_
_publ_author_name
'James E. Redman'
'Neil Feeder'
'Simon J. Teat'
'Jeremy K. M. Sanders'

_publ_contact_author
;
  Jeremy K. M. Sanders
  University Chemical Laboratory
  University of Cambridge
  Lensfield Road
  Cambridge, CB2 1EW
  UK
;
_publ_contact_author_email jkms@cam.ac.uk
_publ_contact_author_fax 44(1223)336017
_publ_contact_author_phone 44(1223)336411
_publ_section_title
;
 Coordination Chemistry of Rh(III) Porphyrins: Complexes with Hydrazine,
 Disulfide, and Diselenide Bridging Ligands
;
_journal_name_full 'Inorganic Chemistry'
_journal_page_first 3217
_journal_page_last 3221
_journal_paper_doi 10.1021/ic0011314
_journal_volume 40
_journal_year 2001
_chemical_formula_moiety 'C122 H160 I2 N10 Rh2, C H2 Cl2'
_chemical_formula_sum 'C123 H162 Cl2 I2 N10 Rh2'
_chemical_formula_weight 2311.15
_chemical_name_systematic
; 
 ? 
;
_space_group_IT_number 2
_symmetry_cell_setting triclinic
_symmetry_space_group_name_Hall '-P 1'
_symmetry_space_group_name_H-M 'P -1'
_atom_sites_solution_hydrogens geom
_atom_sites_solution_primary direct
_atom_sites_solution_secondary difmap
_audit_creation_method SHELXL-97
_cell_angle_alpha 68.4040(14)
_cell_angle_beta 81.457(2)
_cell_angle_gamma 79.604(2)
_cell_formula_units_Z 2
_cell_length_a 15.1170(4)
_cell_length_b 18.7980(8)
_cell_length_c 21.9870(9)
_cell_measurement_reflns_used 132795
_cell_measurement_temperature 180(2)
_cell_measurement_theta_max 25.03
_cell_measurement_theta_min 2.91
_cell_volume 5691.0(4)
_computing_cell_refinement 'HKL Scalepack (Otwinowski & Minor 1997)'
_computing_data_collection
; 
"Collect" data collection software, Nonius B.V., 1998. 
;
_computing_data_reduction
; 
"Collect" data collection software, Nonius B.V., 1998. 
;
_computing_structure_refinement 'SHELXL-97 (Sheldrick, 1997)'
_computing_structure_solution 'SHELXS-97 (Sheldrick, 1990)'
_diffrn_ambient_temperature 180(2)
_diffrn_measured_fraction_theta_full 0.944
_diffrn_measured_fraction_theta_max 0.944
_diffrn_measurement_device_type 'Nonius KappaCCD'
_diffrn_measurement_method CCD
_diffrn_radiation_monochromator graphite
_diffrn_radiation_source 'fine-focus sealed tube'
_diffrn_radiation_type MoK\a
_diffrn_radiation_wavelength 0.71070
_diffrn_reflns_av_R_equivalents 0.0481
_diffrn_reflns_av_sigmaI/netI 0.0907
_diffrn_reflns_limit_h_max 17
_diffrn_reflns_limit_h_min 0
_diffrn_reflns_limit_k_max 22
_diffrn_reflns_limit_k_min -21
_diffrn_reflns_limit_l_max 26
_diffrn_reflns_limit_l_min -25
_diffrn_reflns_number 28244
_diffrn_reflns_theta_full 24.99
_diffrn_reflns_theta_max 24.99
_diffrn_reflns_theta_min 3.53
_exptl_absorpt_coefficient_mu 0.932
_exptl_absorpt_correction_type none
_exptl_crystal_colour red
_exptl_crystal_density_diffrn 1.349
_exptl_crystal_density_method 'not measured'
_exptl_crystal_description plate
_exptl_crystal_F_000 2400
_exptl_crystal_size_max 0.16
_exptl_crystal_size_mid 0.14
_exptl_crystal_size_min 0.03
_refine_diff_density_max 2.114
_refine_diff_density_min -1.590
_refine_diff_density_rms 0.150
_refine_ls_extinction_method none
_refine_ls_goodness_of_fit_ref 1.032
_refine_ls_hydrogen_treatment mixed
_refine_ls_matrix_type full
_refine_ls_number_parameters 938
_refine_ls_number_reflns 18890
_refine_ls_number_restraints 87
_refine_ls_restrained_S_all 1.035
_refine_ls_R_factor_all 0.1222
_refine_ls_R_factor_gt 0.0863
_refine_ls_shift/su_max 2.638
_refine_ls_shift/su_mean 0.073
_refine_ls_structure_factor_coef Fsqd
_refine_ls_weighting_details 'calc w=1/[\s^2^(Fo^2^)+(0.0928P)^2^+50.4391P] where P=(Fo^2^+2Fc^2^)/3'
_refine_ls_weighting_scheme calc
_refine_ls_wR_factor_gt 0.1988
_refine_ls_wR_factor_ref 0.2219
_reflns_number_gt 13436
_reflns_number_total 18890
_reflns_threshold_expression >2sigma(I)
_cod_data_source_file ic0011314_3.cif
_cod_data_source_block js0015
_cod_depositor_comments
;
The following automatic conversions were performed:

'_symmetry_cell_setting' value 'Triclinic' changed to 'triclinic'
according to the built-in table from CIF Core dictionary named
'cif_core.dic' version 2.4.1 from 2010-06-29.

Automatic conversion script
Id: cif_fix_values 1646 2011-03-28 12:23:43Z adriana 
;
_cod_database_code 4319827

loop_
_symmetry_equiv_pos_as_xyz
'x, y, z'
'-x, -y, -z'

loop_
_atom_site_label
_atom_site_type_symbol
_atom_site_fract_x
_atom_site_fract_y
_atom_site_fract_z
_atom_site_U_iso_or_equiv
_atom_site_adp_type
_atom_site_occupancy
_atom_site_symmetry_multiplicity
_atom_site_calc_flag
_atom_site_refinement_flags
_atom_site_disorder_assembly
_atom_site_disorder_group
I1_1 I 0.25106(4) 0.65507(3) 0.50171(3) 0.03776(17) Uani 1 1 d . . .
Rh1_1 Rh 0.31909(4) 0.68612(4) 0.37914(3) 0.02588(17) Uani 1 1 d . . .
N1_1 N 0.1924(4) 0.6946(4) 0.3526(3) 0.0318(16) Uani 1 1 d . . .
N2_1 N 0.3365(4) 0.5737(4) 0.3864(3) 0.0272(15) Uani 1 1 d . . .
N3_1 N 0.4452(4) 0.6763(4) 0.4061(3) 0.0258(15) Uani 1 1 d . . .
N4_1 N 0.3031(4) 0.7991(4) 0.3703(3) 0.0298(16) Uani 1 1 d . E .
C1_1 C 0.1541(6) 0.8332(5) 0.3298(4) 0.038(2) Uani 1 1 d . E .
H1_1 H 0.1105 0.8760 0.3104 0.045 Uiso 1 1 calc R . .
C2_1 C 0.1327(5) 0.7621(5) 0.3375(4) 0.033(2) Uani 1 1 d . . .
C3_1 C 0.0428(6) 0.7455(6) 0.3366(4) 0.042(2) Uani 1 1 d . . .
C4_1 C 0.0491(6) 0.6676(6) 0.3525(4) 0.038(2) Uani 1 1 d . . .
C5_1 C 0.1441(5) 0.6349(5) 0.3614(4) 0.031(2) Uani 1 1 d . . .
C6_1 C 0.1827(6) 0.5586(5) 0.3736(4) 0.034(2) Uani 1 1 d . . .
C7_1 C 0.2750(6) 0.5299(5) 0.3808(4) 0.033(2) Uani 1 1 d . . .
C8_1 C 0.3216(7) 0.4536(6) 0.3842(5) 0.044(2) Uani 1 1 d . . .
C9_1 C 0.4082(6) 0.4518(5) 0.3927(5) 0.040(2) Uani 1 1 d . . .
C10_1 C 0.4170(6) 0.5249(5) 0.3972(4) 0.032(2) Uani 1 1 d . . .
C11_1 C 0.4932(5) 0.5427(5) 0.4129(4) 0.0307(19) Uani 1 1 d . . .
H11_1 H 0.5430 0.5026 0.4212 0.037 Uiso 1 1 calc R . .
C12_1 C 0.5073(5) 0.6104(5) 0.4181(4) 0.0286(18) Uani 1 1 d . . .
C13_1 C 0.5895(5) 0.6232(5) 0.4353(4) 0.035(2) Uani 1 1 d . . .
C14_1 C 0.5762(6) 0.6947(6) 0.4373(5) 0.041(2) Uani 1 1 d . . .
C15_1 C 0.4838(6) 0.7299(5) 0.4192(4) 0.033(2) Uani 1 1 d . E .
C16_1 C 0.4401(6) 0.8045(5) 0.4147(5) 0.039(2) Uani 1 1 d . . .
C17_1 C 0.3568(6) 0.8367(5) 0.3905(5) 0.036(2) Uani 1 1 d . E .
C18_1 C 0.3126(6) 0.9173(5) 0.3771(5) 0.045(2) Uani 1 1 d . . .
C19_1 C 0.2386(6) 0.9257(5) 0.3480(5) 0.041(2) Uani 1 1 d . E .
C20_1 C 0.2295(6) 0.8513(5) 0.3461(4) 0.037(2) Uani 1 1 d . . .
C21_1 C -0.0323(6) 0.6278(7) 0.3613(6) 0.056(3) Uani 1 1 d . . .
H21A_1 H -0.0869 0.6657 0.3568 0.084 Uiso 1 1 calc R . .
H21B_1 H -0.0358 0.5879 0.4051 0.084 Uiso 1 1 calc R . .
H21C_1 H -0.0271 0.6040 0.3279 0.084 Uiso 1 1 calc R . .
C22_1 C 0.2833(8) 0.3877(7) 0.3780(7) 0.064(3) Uani 1 1 d . . .
H22A_1 H 0.3327 0.3471 0.3750 0.097 Uiso 1 1 calc R . .
H22B_1 H 0.2510 0.4067 0.3384 0.097 Uiso 1 1 calc R . .
H22C_1 H 0.2416 0.3667 0.4166 0.097 Uiso 1 1 calc R . .
C23_1 C 0.6482(7) 0.7314(7) 0.4517(7) 0.067(4) Uani 1 1 d . . .
H23A_1 H 0.6965 0.6911 0.4725 0.101 Uiso 1 1 calc R . .
H23B_1 H 0.6215 0.7593 0.4814 0.101 Uiso 1 1 calc R . .
H23C_1 H 0.6732 0.7676 0.4106 0.101 Uiso 1 1 calc R . .
C24_1 C 0.3416(8) 0.9809(6) 0.3938(7) 0.066(3) Uani 1 1 d . E .
H24A_1 H 0.3912 1.0025 0.3621 0.100 Uiso 1 1 calc R . .
H24B_1 H 0.3617 0.9594 0.4381 0.100 Uiso 1 1 calc R . .
H24C_1 H 0.2904 1.0217 0.3919 0.100 Uiso 1 1 calc R . .
C25_1 C -0.0407(7) 0.8035(6) 0.3239(5) 0.0541(10) Uiso 1 1 d . . .
H25A_1 H -0.0224 0.8558 0.3060 0.065 Uiso 1 1 calc R . .
H25B_1 H -0.0710 0.7973 0.2896 0.065 Uiso 1 1 calc R . .
C26_1 C -0.1062(8) 0.7989(8) 0.3808(6) 0.0667(12) Uiso 1 1 d . . .
H26A_1 H -0.1627 0.8329 0.3658 0.080 Uiso 1 1 calc R . .
H26B_1 H -0.1204 0.7453 0.4017 0.080 Uiso 1 1 calc R . .
C27_1 C -0.0760(10) 0.8197(9) 0.4260(7) 0.0827(16) Uiso 1 1 d . . .
H27A_1 H -0.0636 0.8739 0.4058 0.099 Uiso 1 1 calc R . .
H27B_1 H -0.0187 0.7866 0.4405 0.099 Uiso 1 1 calc R . .
C28_1 C -0.1508(11) 0.8115(10) 0.4908(8) 0.097(2) Uiso 1 1 d . . .
H28A_1 H -0.2070 0.8459 0.4755 0.116 Uiso 1 1 calc R . .
H28B_1 H -0.1652 0.7579 0.5087 0.116 Uiso 1 1 calc R . .
C29_1 C -0.1265(14) 0.8281(13) 0.5407(10) 0.132(3) Uiso 1 1 d . . .
H29A_1 H -0.1150 0.8824 0.5247 0.159 Uiso 1 1 calc R . .
H29B_1 H -0.0702 0.7944 0.5569 0.159 Uiso 1 1 calc R . .
C30_1 C -0.2064(15) 0.8144(14) 0.5996(11) 0.150(4) Uiso 1 1 d . . .
H30A_1 H -0.2610 0.8499 0.5840 0.225 Uiso 1 1 calc R . .
H30B_1 H -0.1878 0.8240 0.6364 0.225 Uiso 1 1 calc R . .
H30C_1 H -0.2191 0.7610 0.6141 0.225 Uiso 1 1 calc R . .
C31_1 C 0.4865(7) 0.3911(6) 0.3950(5) 0.0541(10) Uiso 1 1 d . . .
H31A_1 H 0.4649 0.3408 0.4056 0.065 Uiso 1 1 calc R . .
H31B_1 H 0.5241 0.3863 0.4300 0.065 Uiso 1 1 calc R . .
C32_1 C 0.5445(8) 0.4117(7) 0.3276(6) 0.0667(12) Uiso 1 1 d . B .
H32A_1 H 0.5073 0.4139 0.2933 0.080 Uiso 1 1 calc R . .
H32B_1 H 0.5623 0.4636 0.3160 0.080 Uiso 1 1 calc R . .
C33_1 C 0.6295(8) 0.3535(9) 0.3279(7) 0.0827(16) Uiso 1 1 d D . .
H33A_1 H 0.6670 0.3509 0.3621 0.099 Uiso 1 1 calc R A 1
H33B_1 H 0.6121 0.3016 0.3387 0.099 Uiso 1 1 calc R A 1
C34_1 C 0.6842(9) 0.3765(9) 0.2613(8) 0.097(2) Uiso 0.50 1 d PD B 1
H34A_1 H 0.6496 0.3719 0.2283 0.116 Uiso 0.50 1 calc PR B 1
H34B_1 H 0.6936 0.4312 0.2477 0.116 Uiso 0.50 1 calc PR B 1
C35_1 C 0.7757(10) 0.3265(14) 0.2623(12) 0.132(3) Uiso 0.50 1 d PD B 1
H35A_1 H 0.7988 0.3297 0.2169 0.159 Uiso 0.50 1 calc PR B 1
H35B_1 H 0.7686 0.2720 0.2884 0.159 Uiso 0.50 1 calc PR B 1
C36_1 C 0.8441(15) 0.352(2) 0.292(2) 0.150(4) Uiso 0.50 1 d PD B 1
H36A_1 H 0.9007 0.3168 0.2949 0.225 Uiso 0.50 1 calc PR B 1
H36B_1 H 0.8199 0.3518 0.3360 0.225 Uiso 0.50 1 calc PR B 1
H36C_1 H 0.8553 0.4046 0.2640 0.225 Uiso 0.50 1 calc PR B 1
C34'_1 C 0.6842(9) 0.3765(9) 0.2613(8) 0.097(2) Uiso 0.50 1 d P B 2
H34C_1 H 0.6497 0.3720 0.2283 0.116 Uiso 0.50 1 calc PR B 2
H34D_1 H 0.6937 0.4311 0.2477 0.116 Uiso 0.50 1 calc PR B 2
C35'_1 C 0.7757(10) 0.3261(14) 0.2627(12) 0.132(3) Uiso 0.50 1 d PD B 2
H35C_1 H 0.8198 0.3494 0.2760 0.159 Uiso 0.50 1 calc PR B 2
H35D_1 H 0.7703 0.2747 0.2967 0.159 Uiso 0.50 1 calc PR B 2
C36'_1 C 0.812(2) 0.316(2) 0.200(2) 0.150(4) Uiso 0.50 1 d PD B 2
H36D_1 H 0.7681 0.2937 0.1855 0.225 Uiso 0.50 1 calc PR B 2
H36E_1 H 0.8688 0.2804 0.2059 0.225 Uiso 0.50 1 calc PR B 2
H36F_1 H 0.8224 0.3656 0.1665 0.225 Uiso 0.50 1 calc PR B 2
C37_1 C 0.6741(7) 0.5657(6) 0.4462(5) 0.0541(10) Uiso 1 1 d . . .
H37A_1 H 0.7020 0.5675 0.4835 0.065 Uiso 1 1 calc R . .
H37B_1 H 0.6572 0.5133 0.4590 0.065 Uiso 1 1 calc R . .
C38_1 C 0.7434(8) 0.5778(8) 0.3884(6) 0.0667(12) Uiso 1 1 d . D .
H38A_1 H 0.7605 0.6301 0.3753 0.080 Uiso 1 1 calc R . .
H38B_1 H 0.7981 0.5401 0.4018 0.080 Uiso 1 1 calc R . .
C39_1 C 0.7135(9) 0.5696(8) 0.3326(6) 0.0827(16) Uiso 1 1 d D . .
H39A_1 H 0.6507 0.5960 0.3274 0.099 Uiso 1 1 calc R C 1
H39B_1 H 0.7121 0.5140 0.3423 0.099 Uiso 1 1 calc R C 1
C40_1 C 0.7738(10) 0.6034(8) 0.2620(8) 0.097(2) Uiso 0.60 1 d PD D 1
H40A_1 H 0.7354 0.6218 0.2250 0.116 Uiso 0.60 1 calc PR D 1
H40B_1 H 0.8041 0.6465 0.2607 0.116 Uiso 0.60 1 calc PR D 1
C41_1 C 0.8433(17) 0.5345(14) 0.2587(10) 0.132(3) Uiso 0.60 1 d PD D 1
H41A_1 H 0.8963 0.5329 0.2810 0.159 Uiso 0.60 1 calc PR D 1
H41B_1 H 0.8165 0.4864 0.2832 0.159 Uiso 0.60 1 calc PR D 1
C42_1 C 0.875(2) 0.5361(19) 0.1898(13) 0.150(4) Uiso 0.60 1 d PD D 1
H42A_1 H 0.9330 0.5562 0.1761 0.225 Uiso 0.60 1 calc PR D 1
H42B_1 H 0.8303 0.5695 0.1598 0.225 Uiso 0.60 1 calc PR D 1
H42C_1 H 0.8822 0.4836 0.1889 0.225 Uiso 0.60 1 calc PR D 1
C40'_1 C 0.7738(10) 0.6034(8) 0.2620(8) 0.097(2) Uiso 0.40 1 d P D 2
H40C_1 H 0.8369 0.5771 0.2648 0.116 Uiso 0.40 1 calc PR D 2
H40D_1 H 0.7479 0.5952 0.2267 0.116 Uiso 0.40 1 calc PR D 2
C41'_1 C 0.771(2) 0.6892(10) 0.2482(17) 0.132(3) Uiso 0.40 1 d PD D 2
H41C_1 H 0.7993 0.6958 0.2833 0.159 Uiso 0.40 1 calc PR D 2
H41D_1 H 0.8066 0.7122 0.2061 0.159 Uiso 0.40 1 calc PR D 2
C42'_1 C 0.675(3) 0.7324(17) 0.245(3) 0.150(4) Uiso 0.40 1 d PD D 2
H42D_1 H 0.6425 0.7157 0.2885 0.225 Uiso 0.40 1 calc PR D 2
H42E_1 H 0.6444 0.7212 0.2140 0.225 Uiso 0.40 1 calc PR D 2
H42F_1 H 0.6779 0.7880 0.2299 0.225 Uiso 0.40 1 calc PR D 2
C43_1 C 0.1692(7) 0.9968(6) 0.3256(5) 0.0541(10) Uiso 1 1 d . . .
H43A_1 H 0.1426 0.9970 0.2870 0.065 Uiso 1 1 calc R E .
H43B_1 H 0.1995 1.0435 0.3118 0.065 Uiso 1 1 calc R . .
C44_1 C 0.0928(8) 1.0000(7) 0.3802(6) 0.0667(12) Uiso 1 1 d . E .
H44A_1 H 0.0662 0.9512 0.3967 0.080 Uiso 1 1 calc R . .
H44B_1 H 0.1188 1.0044 0.4172 0.080 Uiso 1 1 calc R . .
C45_1 C 0.0188(9) 1.0671(8) 0.3566(7) 0.0827(16) Uiso 1 1 d . . .
H45A_1 H -0.0066 1.0633 0.3191 0.099 Uiso 1 1 calc R E .
H45B_1 H 0.0450 1.1160 0.3409 0.099 Uiso 1 1 calc R . .
C46_1 C -0.0578(11) 1.0691(10) 0.4108(8) 0.097(2) Uiso 1 1 d . E .
H46A_1 H -0.0827 1.0195 0.4275 0.116 Uiso 1 1 calc R . .
H46B_1 H -0.0328 1.0746 0.4477 0.116 Uiso 1 1 calc R . .
C47_1 C -0.1330(14) 1.1345(13) 0.3867(11) 0.132(3) Uiso 1 1 d . . .
H47A_1 H -0.1561 1.1305 0.3484 0.159 Uiso 1 1 calc R E .
H47B_1 H -0.1088 1.1843 0.3721 0.159 Uiso 1 1 calc R . .
C48_1 C -0.2126(15) 1.1333(14) 0.4415(11) 0.150(4) Uiso 1 1 d . E .
H48A_1 H -0.2392 1.0854 0.4541 0.225 Uiso 1 1 calc R . .
H48B_1 H -0.2588 1.1777 0.4247 0.225 Uiso 1 1 calc R . .
H48C_1 H -0.1897 1.1359 0.4799 0.225 Uiso 1 1 calc R . .
C49_1 C 0.1206(6) 0.4990(6) 0.3849(5) 0.041(2) Uani 1 1 d . . .
C50_1 C 0.0882(6) 0.4579(6) 0.4470(5) 0.044(2) Uani 1 1 d . . .
H50_1 H 0.1079 0.4644 0.4834 0.053 Uiso 1 1 calc R . .
C51_1 C 0.0272(7) 0.4068(6) 0.4578(5) 0.054(3) Uani 1 1 d . . .
H51_1 H 0.0049 0.3794 0.5014 0.065 Uiso 1 1 calc R . .
C52_1 C -0.0015(7) 0.3956(7) 0.4059(6) 0.057(3) Uani 1 1 d . . .
H52_1 H -0.0444 0.3614 0.4131 0.068 Uiso 1 1 calc R . .
C53_1 C 0.0331(8) 0.4347(7) 0.3438(6) 0.063(3) Uani 1 1 d . . .
H53_1 H 0.0163 0.4254 0.3078 0.076 Uiso 1 1 calc R . .
C54_1 C 0.0920(7) 0.4876(7) 0.3323(5) 0.053(3) Uani 1 1 d . . .
H54_1 H 0.1128 0.5161 0.2885 0.063 Uiso 1 1 calc R . .
C55_1 C 0.4818(11) 0.8447(10) 0.4490(7) 0.0546(9) Uiso 0.50 1 d PG E 1
C56_1 C 0.5436(10) 0.8937(9) 0.4109(5) 0.0546(9) Uiso 0.50 1 d PG E 1
H56_1 H 0.5547 0.9030 0.3651 0.066 Uiso 0.50 1 calc PR E 1
C57_1 C 0.5892(9) 0.9292(8) 0.4398(7) 0.0546(9) Uiso 0.50 1 d PG E 1
H57_1 H 0.6314 0.9627 0.4138 0.066 Uiso 0.50 1 calc PR E 1
C58_1 C 0.5730(10) 0.9157(9) 0.5068(7) 0.0546(9) Uiso 0.50 1 d PG E 1
H58_1 H 0.6042 0.9399 0.5266 0.066 Uiso 0.50 1 calc PR E 1
C59_1 C 0.5112(10) 0.8667(9) 0.5448(5) 0.0546(9) Uiso 0.50 1 d PG E 1
H59_1 H 0.5002 0.8574 0.5906 0.066 Uiso 0.50 1 calc PR E 1
C60_1 C 0.4657(10) 0.8312(9) 0.5159(6) 0.0546(9) Uiso 0.50 1 d PG E 1
H60_1 H 0.4234 0.7977 0.5419 0.066 Uiso 0.50 1 calc PR E 1
C55'_1 C 0.4925(11) 0.8565(9) 0.4287(7) 0.0546(9) Uiso 0.50 1 d PG E 2
C56'_1 C 0.5451(11) 0.9078(9) 0.3817(5) 0.0546(9) Uiso 0.50 1 d PG E 2
H56'_1 H 0.5480 0.9132 0.3368 0.066 Uiso 0.50 1 calc PR E 2
C57'_1 C 0.5936(9) 0.9514(8) 0.4005(6) 0.0546(9) Uiso 0.50 1 d PG E 2
H57'_1 H 0.6296 0.9866 0.3684 0.066 Uiso 0.50 1 calc PR E 2
C58'_1 C 0.5893(10) 0.9436(8) 0.4662(7) 0.0546(9) Uiso 0.50 1 d PG E 2
H58'_1 H 0.6224 0.9734 0.4790 0.066 Uiso 0.50 1 calc PR E 2
C59'_1 C 0.5367(11) 0.8923(9) 0.5131(5) 0.0546(9) Uiso 0.50 1 d PG E 2
H59'_1 H 0.5338 0.8869 0.5580 0.066 Uiso 0.50 1 calc PR E 2
C60'_1 C 0.4882(10) 0.8487(9) 0.4944(6) 0.0546(9) Uiso 0.50 1 d PG E 2
H60'_1 H 0.4522 0.8135 0.5265 0.066 Uiso 0.50 1 calc PR E 2
I1_2 I 0.31665(4) 0.85054(4) 0.00428(3) 0.04253(19) Uani 1 1 d . . .
Rh1_2 Rh 0.34647(4) 0.81776(4) 0.12696(3) 0.03080(19) Uani 1 1 d . . .
N1_2 N 0.3719(5) 0.7042(4) 0.1372(3) 0.0344(17) Uani 1 1 d . F .
N2_2 N 0.4807(4) 0.8226(4) 0.0997(3) 0.0304(16) Uani 1 1 d . F .
N3_2 N 0.3207(4) 0.9314(4) 0.1176(3) 0.0337(17) Uani 1 1 d . F .
N4_2 N 0.2124(5) 0.8143(5) 0.1533(3) 0.042(2) Uani 1 1 d . F .
C1_2 C 0.2184(7) 0.6748(7) 0.1810(4) 0.048(3) Uani 1 1 d . . .
H1_2 H 0.1837 0.6335 0.2018 0.057 Uiso 1 1 calc R . .
C2_2 C 0.3086(7) 0.6542(6) 0.1641(4) 0.042(2) Uani 1 1 d . F .
C3_2 C 0.3480(8) 0.5777(6) 0.1652(5) 0.050(3) Uani 1 1 d . . .
C4_2 C 0.4316(8) 0.5838(6) 0.1335(5) 0.048(3) Uani 1 1 d . F .
C5_2 C 0.4488(6) 0.6633(5) 0.1170(4) 0.037(2) Uani 1 1 d . . .
C6_2 C 0.5297(6) 0.6933(5) 0.0916(4) 0.036(2) Uani 1 1 d . F .
C7_2 C 0.5462(6) 0.7671(5) 0.0865(4) 0.033(2) Uani 1 1 d . . .
C8_2 C 0.6324(5) 0.7977(5) 0.0674(4) 0.036(2) Uani 1 1 d . F .
C9_2 C 0.6165(5) 0.8705(5) 0.0681(4) 0.033(2) Uani 1 1 d . . .
C10_2 C 0.5215(5) 0.8869(5) 0.0868(4) 0.0310(19) Uani 1 1 d . F .
C11_2 C 0.4781(6) 0.9570(5) 0.0895(4) 0.034(2) Uani 1 1 d . . .
H11_2 H 0.5157 0.9960 0.0797 0.041 Uiso 1 1 calc R F .
C12_2 C 0.3883(6) 0.9780(5) 0.1044(4) 0.034(2) Uani 1 1 d . F .
C13_2 C 0.3480(6) 1.0534(6) 0.1051(4) 0.042(2) Uani 1 1 d . . .
C14_2 C 0.2564(7) 1.0534(6) 0.1152(5) 0.051(3) Uani 1 1 d . F .
C15_2 C 0.2388(6) 0.9774(6) 0.1215(4) 0.043(2) Uani 1 1 d . . .
C16_2 C 0.1556(6) 0.9508(7) 0.1284(4) 0.054(3) Uani 1 1 d . F .
C17_2 C 0.1426(6) 0.8748(7) 0.1437(4) 0.050(3) Uani 1 1 d . . .
C18_2 C 0.0572(7) 0.8453(8) 0.1541(5) 0.069(4) Uani 1 1 d . F .
C19_2 C 0.0748(7) 0.7701(9) 0.1728(5) 0.068(4) Uani 1 1 d . . .
C20_2 C 0.1724(6) 0.7487(7) 0.1711(4) 0.046(3) Uani 1 1 d . F .
C21_2 C 0.4920(8) 0.5178(6) 0.1202(6) 0.064(3) Uani 1 1 d . . .
H21A_2 H 0.4587 0.4736 0.1328 0.095 Uiso 1 1 calc R F .
H21B_2 H 0.5444 0.5033 0.1459 0.095 Uiso 1 1 calc R . .
H21C_2 H 0.5125 0.5332 0.0733 0.095 Uiso 1 1 calc R . .
C22_2 C 0.7251(6) 0.7585(6) 0.0514(6) 0.053(3) Uani 1 1 d . . .
H22A_2 H 0.7693 0.7945 0.0406 0.080 Uiso 1 1 calc R F .
H22B_2 H 0.7234 0.7428 0.0137 0.080 Uiso 1 1 calc R . .
H22C_2 H 0.7422 0.7128 0.0894 0.080 Uiso 1 1 calc R . .
C23_2 C 0.1907(8) 1.1226(7) 0.1190(7) 0.075(4) Uani 1 1 d . . .
H23A_2 H 0.2241 1.1653 0.1128 0.113 Uiso 1 1 calc R F .
H23B_2 H 0.1561 1.1092 0.1621 0.113 Uiso 1 1 calc R . .
H23C_2 H 0.1494 1.1384 0.0846 0.113 Uiso 1 1 calc R . .
C24_2 C -0.0378(7) 0.8888(9) 0.1471(7) 0.103(6) Uani 1 1 d . . .
H24A_2 H -0.0806 0.8525 0.1544 0.154 Uiso 1 1 calc R F .
H24B_2 H -0.0411 0.9277 0.1029 0.154 Uiso 1 1 calc R . .
H24C_2 H -0.0529 0.9144 0.1797 0.154 Uiso 1 1 calc R . .
C25_2 C 0.2989(7) 0.5084(6) 0.1939(5) 0.0541(10) Uiso 0.60 1 d PD F 1
H25A_2 H 0.2592 0.5107 0.2335 0.065 Uiso 0.60 1 calc PR F 1
H25B_2 H 0.3425 0.4605 0.2067 0.065 Uiso 0.60 1 calc PR F 1
C26_2 C 0.2424(13) 0.5094(9) 0.1410(7) 0.0667(12) Uiso 0.60 1 d PD F 1
H26A_2 H 0.2047 0.5604 0.1253 0.080 Uiso 0.60 1 calc PR F 1
H26B_2 H 0.2839 0.5038 0.1032 0.080 Uiso 0.60 1 calc PR F 1
C27_2 C 0.1815(11) 0.4473(9) 0.1631(11) 0.0827(16) Uiso 0.60 1 d PD F 1
H27A_2 H 0.1550 0.4478 0.1244 0.099 Uiso 0.60 1 calc PR F 1
H27B_2 H 0.1312 0.4598 0.1935 0.099 Uiso 0.60 1 calc PR F 1
C28_2 C 0.2286(14) 0.3671(9) 0.1970(12) 0.097(2) Uiso 0.60 1 d PD F 1
H28A_2 H 0.2344 0.3606 0.2431 0.116 Uiso 0.60 1 calc PR F 1
H28B_2 H 0.2904 0.3618 0.1752 0.116 Uiso 0.60 1 calc PR F 1
C29_2 C 0.1804(17) 0.3027(11) 0.1968(16) 0.132(3) Uiso 0.60 1 d PD F 1
H29A_2 H 0.1777 0.3071 0.1509 0.159 Uiso 0.60 1 calc PR F 1
H29B_2 H 0.2157 0.2522 0.2193 0.159 Uiso 0.60 1 calc PR F 1
C30_2 C 0.0856(18) 0.305(2) 0.230(2) 0.150(4) Uiso 0.60 1 d PD F 1
H30A_2 H 0.0881 0.2967 0.2768 0.225 Uiso 0.60 1 calc PR F 1
H30B_2 H 0.0564 0.2645 0.2267 0.225 Uiso 0.60 1 calc PR F 1
H30C_2 H 0.0508 0.3556 0.2093 0.225 Uiso 0.60 1 calc PR F 1
C25'_2 C 0.2989(7) 0.5084(6) 0.1939(5) 0.0541(10) Uiso 0.40 1 d P F 2
H25C_2 H 0.3460 0.4641 0.2114 0.065 Uiso 0.40 1 calc PR F 2
H25D_2 H 0.2610 0.5151 0.2328 0.065 Uiso 0.40 1 calc PR F 2
C26'_2 C 0.240(2) 0.4805(14) 0.1610(11) 0.0667(12) Uiso 0.40 1 d PD F 2
H26C_2 H 0.2724 0.4764 0.1197 0.080 Uiso 0.40 1 calc PR F 2
H26D_2 H 0.1848 0.5183 0.1499 0.080 Uiso 0.40 1 calc PR F 2
C27'_2 C 0.214(2) 0.4021(14) 0.2053(15) 0.0827(16) Uiso 0.40 1 d PD F 2
H27C_2 H 0.2661 0.3616 0.2071 0.099 Uiso 0.40 1 calc PR F 2
H27D_2 H 0.1957 0.4022 0.2505 0.099 Uiso 0.40 1 calc PR F 2
C28'_2 C 0.136(2) 0.3842(17) 0.1794(18) 0.097(2) Uiso 0.40 1 d PD F 2
H28C_2 H 0.1532 0.3869 0.1335 0.116 Uiso 0.40 1 calc PR F 2
H28D_2 H 0.0830 0.4240 0.1793 0.116 Uiso 0.40 1 calc PR F 2
C29'_2 C 0.109(2) 0.3049(19) 0.220(3) 0.132(3) Uiso 0.40 1 d PD F 2
H29C_2 H 0.0998 0.3000 0.2669 0.159 Uiso 0.40 1 calc PR F 2
H29D_2 H 0.0509 0.3009 0.2069 0.159 Uiso 0.40 1 calc PR F 2
C30'_2 C 0.178(4) 0.238(2) 0.213(3) 0.150(4) Uiso 0.40 1 d PD F 2
H30D_2 H 0.1530 0.1898 0.2349 0.225 Uiso 0.40 1 calc PR F 2
H30E_2 H 0.2327 0.2364 0.2331 0.225 Uiso 0.40 1 calc PR F 2
H30F_2 H 0.1936 0.2462 0.1663 0.225 Uiso 0.40 1 calc PR F 2
C31_2 C 0.6832(7) 0.9272(6) 0.0540(4) 0.0541(10) Uiso 1 1 d D F .
H31A_2 H 0.7285 0.9211 0.0182 0.065 Uiso 1 1 calc R G 1
H31B_2 H 0.6504 0.9803 0.0379 0.065 Uiso 1 1 calc R G 1
C32_2 C 0.7327(7) 0.9188(7) 0.1120(5) 0.0667(12) Uiso 0.50 1 d PD F 1
H32A_2 H 0.7767 0.8711 0.1216 0.080 Uiso 0.50 1 calc PR F 1
H32B_2 H 0.7669 0.9630 0.0998 0.080 Uiso 0.50 1 calc PR F 1
C33_2 C 0.6709(13) 0.9154(11) 0.1735(6) 0.0827(16) Uiso 0.50 1 d PD F 1
H33A_2 H 0.6133 0.8996 0.1703 0.099 Uiso 0.50 1 calc PR F 1
H33B_2 H 0.6991 0.8755 0.2118 0.099 Uiso 0.50 1 calc PR F 1
C34_2 C 0.6510(13) 0.9913(14) 0.1850(13) 0.097(2) Uiso 0.50 1 d PD F 1
H34A_2 H 0.6045 0.9870 0.2225 0.116 Uiso 0.50 1 calc PR F 1
H34B_2 H 0.6261 1.0320 0.1457 0.116 Uiso 0.50 1 calc PR F 1
C35_2 C 0.7350(17) 1.0153(17) 0.199(2) 0.132(3) Uiso 0.50 1 d PD F 1
H35A_2 H 0.7824 1.0182 0.1625 0.159 Uiso 0.50 1 calc PR F 1
H35B_2 H 0.7587 0.9759 0.2397 0.159 Uiso 0.50 1 calc PR F 1
C36_2 C 0.713(3) 1.0938(18) 0.208(2) 0.150(4) Uiso 0.50 1 d PD F 1
H36A_2 H 0.7303 1.0890 0.2508 0.225 Uiso 0.50 1 calc PR F 1
H36B_2 H 0.6477 1.1112 0.2064 0.225 Uiso 0.50 1 calc PR F 1
H36C_2 H 0.7459 1.1315 0.1730 0.225 Uiso 0.50 1 calc PR F 1
C32'_2 C 0.7327(7) 0.9188(7) 0.1120(5) 0.0667(12) Uiso 0.50 1 d P F 2
H32C_2 H 0.7895 0.9417 0.0956 0.080 Uiso 0.50 1 calc PR F 2
H32D_2 H 0.7486 0.8632 0.1373 0.080 Uiso 0.50 1 calc PR F 2
C33'_2 C 0.6757(12) 0.9583(16) 0.1574(9) 0.0827(16) Uiso 0.50 1 d PD F 2
H33C_2 H 0.6608 1.0140 0.1324 0.099 Uiso 0.50 1 calc PR F 2
H33D_2 H 0.6184 0.9361 0.1732 0.099 Uiso 0.50 1 calc PR F 2
C34'_2 C 0.7251(17) 0.9482(15) 0.2161(9) 0.097(2) Uiso 0.50 1 d PD F 2
H34C_2 H 0.7157 0.8978 0.2505 0.116 Uiso 0.50 1 calc PR F 2
H34D_2 H 0.7906 0.9468 0.2024 0.116 Uiso 0.50 1 calc PR F 2
C35'_2 C 0.6956(19) 1.0107(19) 0.2453(15) 0.132(3) Uiso 0.50 1 d PD F 2
H35C_2 H 0.7086 1.0607 0.2117 0.159 Uiso 0.50 1 calc PR F 2
H35D_2 H 0.7320 1.0000 0.2824 0.159 Uiso 0.50 1 calc PR F 2
C36'_2 C 0.597(2) 1.018(2) 0.270(2) 0.150(4) Uiso 0.50 1 d PD F 2
H36D_2 H 0.5634 0.9956 0.2479 0.225 Uiso 0.50 1 calc PR F 2
H36E_2 H 0.5727 1.0728 0.2599 0.225 Uiso 0.50 1 calc PR F 2
H36F_2 H 0.5897 0.9907 0.3173 0.225 Uiso 0.50 1 calc PR F 2
C37_2 C 0.3996(7) 1.1138(6) 0.1018(5) 0.0541(10) Uiso 1 1 d . F .
H37A_2 H 0.3650 1.1653 0.0815 0.065 Uiso 1 1 calc R . .
H37B_2 H 0.4575 1.1103 0.0746 0.065 Uiso 1 1 calc R . .
C38_2 C 0.4175(8) 1.1027(7) 0.1714(6) 0.0667(12) Uiso 1 1 d D . .
H38A_2 H 0.3596 1.0970 0.1993 0.080 Uiso 1 1 calc R F 1
H38B_2 H 0.4582 1.0536 0.1884 0.080 Uiso 1 1 calc R F 1
C39_2 C 0.4584(10) 1.1656(8) 0.1795(6) 0.0827(16) Uiso 0.50 1 d PD F 1
H39A_2 H 0.4305 1.2165 0.1508 0.099 Uiso 0.50 1 calc PR F 1
H39B_2 H 0.5239 1.1602 0.1656 0.099 Uiso 0.50 1 calc PR F 1
C40_2 C 0.444(2) 1.1623(14) 0.2511(8) 0.097(2) Uiso 0.50 1 d PD F 1
H40A_2 H 0.3787 1.1706 0.2641 0.116 Uiso 0.50 1 calc PR F 1
H40B_2 H 0.4690 1.1104 0.2800 0.116 Uiso 0.50 1 calc PR F 1
C41_2 C 0.4894(19) 1.2225(16) 0.2609(14) 0.132(3) Uiso 0.50 1 d PD F 1
H41A_2 H 0.5457 1.2299 0.2312 0.159 Uiso 0.50 1 calc PR F 1
H41B_2 H 0.5061 1.2035 0.3066 0.159 Uiso 0.50 1 calc PR F 1
C42_2 C 0.430(3) 1.2999(15) 0.247(3) 0.150(4) Uiso 0.50 1 d PD F 1
H42A_2 H 0.4270 1.3260 0.2000 0.225 Uiso 0.50 1 calc PR F 1
H42B_2 H 0.4545 1.3320 0.2653 0.225 Uiso 0.50 1 calc PR F 1
H42C_2 H 0.3686 1.2915 0.2685 0.225 Uiso 0.50 1 calc PR F 1
C39'_2 C 0.4584(10) 1.1656(8) 0.1795(6) 0.0827(16) Uiso 0.50 1 d P F 2
H39C_2 H 0.4140 1.2132 0.1695 0.099 Uiso 0.50 1 calc PR F 2
H39D_2 H 0.5119 1.1769 0.1474 0.099 Uiso 0.50 1 calc PR F 2
C40'_2 C 0.487(2) 1.1443(12) 0.2486(8) 0.097(2) Uiso 0.50 1 d PD F 2
H40C_2 H 0.4322 1.1386 0.2803 0.116 Uiso 0.50 1 calc PR F 2
H40D_2 H 0.5261 1.0940 0.2605 0.116 Uiso 0.50 1 calc PR F 2
C41'_2 C 0.537(2) 1.2051(16) 0.2537(15) 0.132(3) Uiso 0.50 1 d PD F 2
H41C_2 H 0.5929 1.2085 0.2240 0.159 Uiso 0.50 1 calc PR F 2
H41D_2 H 0.5534 1.1890 0.2992 0.159 Uiso 0.50 1 calc PR F 2
C42'_2 C 0.479(3) 1.2842(15) 0.236(3) 0.150(4) Uiso 0.50 1 d PD F 2
H42D_2 H 0.5191 1.3245 0.2186 0.225 Uiso 0.50 1 calc PR F 2
H42E_2 H 0.4428 1.2892 0.2752 0.225 Uiso 0.50 1 calc PR F 2
H42F_2 H 0.4398 1.2899 0.2026 0.225 Uiso 0.50 1 calc PR F 2
C43_2 C 0.0115(7) 0.7053(6) 0.1850(5) 0.0541(10) Uiso 0.50 1 d PD F 1
H43A_2 H 0.0481 0.6537 0.1956 0.065 Uiso 0.50 1 calc PR F 1
H43B_2 H -0.0348 0.7046 0.2220 0.065 Uiso 0.50 1 calc PR F 1
C44_2 C -0.0333(12) 0.7255(14) 0.1222(7) 0.0667(12) Uiso 0.50 1 d PD F 1
H44A_2 H -0.0481 0.7822 0.1017 0.080 Uiso 0.50 1 calc PR F 1
H44B_2 H -0.0900 0.7023 0.1320 0.080 Uiso 0.50 1 calc PR F 1
C45_2 C 0.0329(13) 0.6935(17) 0.0755(9) 0.0827(16) Uiso 0.50 1 d PD F 1
H45A_2 H 0.0828 0.7253 0.0585 0.099 Uiso 0.50 1 calc PR F 1
H45B_2 H 0.0592 0.6402 0.1004 0.099 Uiso 0.50 1 calc PR F 1
C46_2 C -0.0101(16) 0.6927(16) 0.0182(10) 0.097(2) Uiso 0.50 1 d PD F 1
H46A_2 H -0.0256 0.7464 -0.0117 0.116 Uiso 0.50 1 calc PR F 1
H46B_2 H -0.0668 0.6696 0.0345 0.116 Uiso 0.50 1 calc PR F 1
C47_2 C 0.0524(17) 0.647(2) -0.0198(15) 0.132(3) Uiso 0.50 1 d PD F 1
H47A_2 H 0.0825 0.6829 -0.0592 0.159 Uiso 0.50 1 calc PR F 1
H47B_2 H 0.0998 0.6124 0.0081 0.159 Uiso 0.50 1 calc PR F 1
C48_2 C 0.001(3) 0.598(2) -0.041(2) 0.150(4) Uiso 0.50 1 d PD F 1
H48A_2 H -0.0424 0.5733 -0.0046 0.225 Uiso 0.50 1 calc PR F 1
H48B_2 H 0.0434 0.5583 -0.0528 0.225 Uiso 0.50 1 calc PR F 1
H48C_2 H -0.0319 0.6314 -0.0790 0.225 Uiso 0.50 1 calc PR F 1
C43'_2 C 0.0115(7) 0.7053(6) 0.1850(5) 0.0541(10) Uiso 0.50 1 d P F 2
H43C_2 H 0.0288 0.6596 0.2237 0.065 Uiso 0.50 1 calc PR F 2
H43D_2 H -0.0523 0.7258 0.1936 0.065 Uiso 0.50 1 calc PR F 2
C44'_2 C 0.0227(16) 0.6817(12) 0.1226(8) 0.0667(12) Uiso 0.50 1 d PD F 2
H44C_2 H 0.0010 0.7272 0.0850 0.080 Uiso 0.50 1 calc PR F 2
H44D_2 H 0.0877 0.6668 0.1119 0.080 Uiso 0.50 1 calc PR F 2
C45'_2 C -0.0273(16) 0.6161(12) 0.1304(9) 0.0827(16) Uiso 0.50 1 d PD F 2
H45C_2 H -0.0929 0.6332 0.1361 0.099 Uiso 0.50 1 calc PR F 2
H45D_2 H -0.0107 0.5726 0.1708 0.099 Uiso 0.50 1 calc PR F 2
C46'_2 C -0.0083(19) 0.5872(11) 0.0724(10) 0.097(2) Uiso 0.50 1 d PD F 2
H46C_2 H 0.0577 0.5734 0.0646 0.116 Uiso 0.50 1 calc PR F 2
H46D_2 H -0.0366 0.5398 0.0838 0.116 Uiso 0.50 1 calc PR F 2
C47'_2 C -0.044(2) 0.6465(19) 0.0099(10) 0.132(3) Uiso 0.50 1 d PD F 2
H47C_2 H -0.0321 0.6980 0.0068 0.159 Uiso 0.50 1 calc PR F 2
H47D_2 H -0.1098 0.6476 0.0130 0.159 Uiso 0.50 1 calc PR F 2
C48'_2 C -0.002(3) 0.632(2) -0.0526(11) 0.150(4) Uiso 0.50 1 d PD F 2
H48D_2 H -0.0085 0.6812 -0.0899 0.225 Uiso 0.50 1 calc PR F 2
H48E_2 H -0.0340 0.5952 -0.0596 0.225 Uiso 0.50 1 calc PR F 2
H48F_2 H 0.0616 0.6118 -0.0488 0.225 Uiso 0.50 1 calc PR F 2
C49_2 C 0.6050(9) 0.6461(10) 0.0620(7) 0.0546(9) Uiso 0.60 1 d PG F 1
C50_2 C 0.6054(9) 0.6572(9) -0.0041(6) 0.0546(9) Uiso 0.60 1 d PG F 1
H50_2 H 0.5613 0.6944 -0.0297 0.066 Uiso 0.60 1 calc PR F 1
C51_2 C 0.6702(9) 0.6138(8) -0.0328(5) 0.0546(9) Uiso 0.60 1 d PG F 1
H51_2 H 0.6705 0.6213 -0.0780 0.066 Uiso 0.60 1 calc PR F 1
C52_2 C 0.7347(8) 0.5593(7) 0.0045(6) 0.0546(9) Uiso 0.60 1 d PG F 1
H52_2 H 0.7790 0.5296 -0.0151 0.066 Uiso 0.60 1 calc PR F 1
C53_2 C 0.7343(8) 0.5482(7) 0.0707(6) 0.0546(9) Uiso 0.60 1 d PG F 1
H53_2 H 0.7784 0.5110 0.0962 0.066 Uiso 0.60 1 calc PR F 1
C54_2 C 0.6695(10) 0.5917(9) 0.0994(5) 0.0546(9) Uiso 0.60 1 d PG F 1
H54_2 H 0.6692 0.5841 0.1446 0.066 Uiso 0.60 1 calc PR F 1
C49'_2 C 0.6024(14) 0.6424(14) 0.0739(10) 0.0546(9) Uiso 0.40 1 d PG F 2
C50'_2 C 0.6190(14) 0.6479(13) 0.0085(9) 0.0546(9) Uiso 0.40 1 d PG F 2
H50'_2 H 0.5801 0.6829 -0.0229 0.066 Uiso 0.40 1 calc PR F 2
C51'_2 C 0.6924(13) 0.6023(12) -0.0107(7) 0.0546(9) Uiso 0.40 1 d PG F 2
H51'_2 H 0.7038 0.6061 -0.0554 0.066 Uiso 0.40 1 calc PR F 2
C52'_2 C 0.7493(11) 0.5512(11) 0.0353(9) 0.0546(9) Uiso 0.40 1 d PG F 2
H52'_2 H 0.7995 0.5200 0.0221 0.066 Uiso 0.40 1 calc PR F 2
C53'_2 C 0.7327(12) 0.5457(11) 0.1007(8) 0.0546(9) Uiso 0.40 1 d PG F 2
H53'_2 H 0.7715 0.5108 0.1322 0.066 Uiso 0.40 1 calc PR F 2
C54'_2 C 0.6592(14) 0.5913(14) 0.1200(8) 0.0546(9) Uiso 0.40 1 d PG F 2
H54'_2 H 0.6479 0.5876 0.1647 0.066 Uiso 0.40 1 calc PR F 2
C55_2 C 0.0763(15) 1.0210(13) 0.1200(12) 0.0546(9) Uiso 0.50 1 d P F 1
C56_2 C 0.0274(15) 1.0441(13) 0.1710(12) 0.0546(9) Uiso 0.50 1 d P F 1
H56_2 H 0.0431 1.0181 0.2148 0.066 Uiso 0.50 1 calc PR F 1
C57_2 C -0.0440(15) 1.1049(13) 0.1578(11) 0.0546(9) Uiso 0.50 1 d P F 1
H57_2 H -0.0751 1.1224 0.1916 0.066 Uiso 0.50 1 calc PR F 1
C58_2 C -0.0678(15) 1.1390(13) 0.0935(11) 0.0546(9) Uiso 0.50 1 d P F 1
H58_2 H -0.1179 1.1788 0.0844 0.066 Uiso 0.50 1 calc PR F 1
C59_2 C -0.0233(15) 1.1182(13) 0.0439(12) 0.0546(9) Uiso 0.50 1 d P F 1
H59_2 H -0.0425 1.1424 0.0009 0.066 Uiso 0.50 1 calc PR F 1
C60_2 C 0.0521(15) 1.0600(13) 0.0560(12) 0.0546(9) Uiso 0.50 1 d P F 1
H60_2 H 0.0864 1.0474 0.0206 0.066 Uiso 0.50 1 calc PR F 1
C55'_2 C 0.0719(8) 1.0010(8) 0.1111(7) 0.0546(9) Uiso 0.50 1 d PG F 2
C56'_2 C 0.0157(10) 1.0208(8) 0.1601(5) 0.0546(9) Uiso 0.50 1 d PG F 2
H56'_2 H 0.0296 0.9972 0.2045 0.066 Uiso 0.50 1 calc PR F 2
C57'_2 C -0.0608(9) 1.0751(9) 0.1442(6) 0.0546(9) Uiso 0.50 1 d PG F 2
H57'_2 H -0.0992 1.0886 0.1777 0.066 Uiso 0.50 1 calc PR F 2
C58'_2 C -0.0812(8) 1.1096(8) 0.0792(7) 0.0546(9) Uiso 0.50 1 d PG F 2
H58'_2 H -0.1335 1.1466 0.0684 0.066 Uiso 0.50 1 calc PR F 2
C59'_2 C -0.0250(10) 1.0898(9) 0.0302(5) 0.0546(9) Uiso 0.50 1 d PG F 2
H59'_2 H -0.0389 1.1134 -0.0142 0.066 Uiso 0.50 1 calc PR F 2
C60'_2 C 0.0515(9) 1.0355(9) 0.0461(6) 0.0546(9) Uiso 0.50 1 d PG F 2
H60'_2 H 0.0899 1.0220 0.0126 0.066 Uiso 0.50 1 calc PR F 2
N1_3 N 0.3677(4) 0.7113(4) 0.2752(3) 0.0276(15) Uani 1 1 d . . .
H1_3 H 0.3291 0.6900 0.2595 0.033 Uiso 1 1 calc R . .
N2_3 N 0.3612(5) 0.7930(4) 0.2311(3) 0.0328(17) Uani 1 1 d . . .
H2_3 H 0.3074 0.8165 0.2463 0.039 Uiso 1 1 calc R . .
C1_3 C 0.4336(7) 0.8308(6) 0.2430(5) 0.045(2) Uani 1 1 d . . .
H1A_3 H 0.4299 0.8846 0.2130 0.068 Uiso 1 1 calc R . .
H1B_3 H 0.4931 0.8031 0.2353 0.068 Uiso 1 1 calc R . .
H1C_3 H 0.4249 0.8294 0.2885 0.068 Uiso 1 1 calc R . .
C2_3 C 0.4591(6) 0.6703(6) 0.2637(4) 0.043(2) Uani 1 1 d . . .
H2A_3 H 0.4652 0.6175 0.2957 0.065 Uiso 1 1 calc R . .
H2B_3 H 0.5053 0.6978 0.2686 0.065 Uiso 1 1 calc R . .
H2C_3 H 0.4669 0.6686 0.2191 0.065 Uiso 1 1 calc R . .
C10'_3 C 0.3225(13) 0.659(2) -0.0134(19) 0.110(8) Uiso 0.45 1 d PD H 2
H10A_3 H 0.3233 0.7148 -0.0376 0.132 Uiso 0.45 1 calc PR H 2
H10B_3 H 0.3381 0.6475 0.0317 0.132 Uiso 0.45 1 calc PR H 2
Cl1'_3 Cl 0.2159(11) 0.6380(13) -0.0093(13) 0.174(3) Uiso 0.45 1 d PD H 2
Cl2'_3 Cl 0.4016(11) 0.6091(11) -0.0503(9) 0.174(3) Uiso 0.45 1 d PD H 2
C10_3 C 0.2813(12) 0.7141(15) -0.0945(11) 0.110(8) Uiso 0.55 1 d PD I 1
H10C_3 H 0.2558 0.7128 -0.1330 0.132 Uiso 0.55 1 calc PR I 1
H10D_3 H 0.2788 0.7687 -0.0988 0.132 Uiso 0.55 1 calc PR I 1
Cl1_3 Cl 0.2195(9) 0.6647(10) -0.0220(10) 0.174(3) Uiso 0.55 1 d PD I 1
Cl2_3 Cl 0.3919(9) 0.6687(9) -0.0906(7) 0.174(3) Uiso 0.55 1 d PD I 1

loop_
_atom_site_aniso_label
_atom_site_aniso_U_11
_atom_site_aniso_U_22
_atom_site_aniso_U_33
_atom_site_aniso_U_23
_atom_site_aniso_U_13
_atom_site_aniso_U_12
I1_1 0.0426(3) 0.0402(4) 0.0248(3) -0.0058(3) 0.0015(2) -0.0074(3)
Rh1_1 0.0248(3) 0.0275(4) 0.0218(3) -0.0023(3) -0.0028(2) -0.0076(3)
N1_1 0.026(4) 0.035(4) 0.028(4) -0.002(3) -0.001(3) -0.008(3)
N2_1 0.032(4) 0.025(4) 0.024(4) -0.005(3) 0.000(3) -0.012(3)
N3_1 0.026(3) 0.026(4) 0.024(4) -0.007(3) -0.001(3) -0.006(3)
N4_1 0.028(4) 0.027(4) 0.028(4) 0.000(3) -0.005(3) -0.005(3)
C1_1 0.033(5) 0.034(5) 0.032(5) 0.002(4) -0.002(4) -0.002(4)
C2_1 0.026(4) 0.041(5) 0.027(5) -0.004(4) -0.003(3) -0.008(4)
C3_1 0.028(5) 0.056(6) 0.030(5) 0.001(5) -0.007(4) -0.008(4)
C4_1 0.024(4) 0.054(6) 0.033(5) -0.008(5) -0.008(4) -0.012(4)
C5_1 0.027(4) 0.045(5) 0.022(4) -0.008(4) 0.003(3) -0.022(4)
C6_1 0.036(5) 0.046(6) 0.020(4) -0.006(4) 0.001(3) -0.023(4)
C7_1 0.034(5) 0.041(5) 0.025(4) -0.012(4) 0.007(3) -0.014(4)
C8_1 0.049(6) 0.045(6) 0.042(6) -0.021(5) 0.012(4) -0.019(5)
C9_1 0.037(5) 0.033(5) 0.051(6) -0.019(5) 0.016(4) -0.012(4)
C10_1 0.038(5) 0.032(5) 0.024(4) -0.007(4) 0.005(4) -0.009(4)
C11_1 0.026(4) 0.026(4) 0.033(5) -0.005(4) 0.001(3) -0.002(3)
C12_1 0.033(5) 0.030(5) 0.020(4) -0.004(4) 0.001(3) -0.009(4)
C13_1 0.022(4) 0.044(6) 0.039(5) -0.012(4) -0.009(4) -0.002(4)
C14_1 0.031(5) 0.052(6) 0.044(6) -0.018(5) -0.012(4) -0.004(4)
C15_1 0.032(5) 0.039(5) 0.026(4) -0.008(4) -0.011(4) -0.006(4)
C16_1 0.035(5) 0.041(5) 0.044(6) -0.013(4) -0.007(4) -0.015(4)
C17_1 0.028(5) 0.029(5) 0.051(6) -0.010(4) -0.005(4) -0.008(4)
C18_1 0.038(5) 0.031(5) 0.065(7) -0.015(5) -0.004(5) -0.007(4)
C19_1 0.040(5) 0.028(5) 0.050(6) -0.008(4) 0.000(4) -0.007(4)
C20_1 0.032(5) 0.037(5) 0.033(5) -0.002(4) 0.000(4) -0.009(4)
C21_1 0.033(5) 0.069(7) 0.058(7) -0.003(6) -0.008(5) -0.022(5)
C22_1 0.057(7) 0.057(7) 0.101(10) -0.050(7) 0.010(6) -0.029(6)
C23_1 0.035(6) 0.073(8) 0.112(11) -0.054(8) -0.028(6) 0.007(5)
C24_1 0.059(7) 0.034(6) 0.108(11) -0.028(6) -0.012(7) -0.002(5)
C49_1 0.038(5) 0.048(6) 0.037(5) -0.010(5) 0.004(4) -0.023(4)
C50_1 0.041(5) 0.058(6) 0.035(5) -0.016(5) 0.005(4) -0.018(5)
C51_1 0.056(7) 0.063(7) 0.042(6) -0.014(5) 0.020(5) -0.035(6)
C52_1 0.046(6) 0.066(7) 0.073(8) -0.039(6) 0.018(5) -0.031(5)
C53_1 0.065(7) 0.082(9) 0.058(7) -0.029(7) -0.003(6) -0.040(7)
C54_1 0.060(7) 0.067(7) 0.036(6) -0.012(5) 0.004(5) -0.040(6)
I1_2 0.0489(4) 0.0460(4) 0.0272(3) -0.0008(3) -0.0102(3) -0.0132(3)
Rh1_2 0.0242(3) 0.0367(4) 0.0233(3) 0.0021(3) -0.0038(3) -0.0099(3)
N1_2 0.040(4) 0.030(4) 0.031(4) 0.000(3) -0.006(3) -0.017(3)
N2_2 0.025(4) 0.032(4) 0.029(4) -0.003(3) 0.001(3) -0.011(3)
N3_2 0.028(4) 0.034(4) 0.029(4) 0.001(3) -0.002(3) -0.007(3)
N4_2 0.029(4) 0.058(5) 0.026(4) 0.005(4) -0.007(3) -0.015(4)
C1_2 0.044(6) 0.075(8) 0.031(5) -0.013(5) 0.007(4) -0.044(6)
C2_2 0.055(6) 0.052(6) 0.021(4) -0.007(4) 0.001(4) -0.027(5)
C3_2 0.072(7) 0.046(6) 0.038(6) -0.010(5) -0.003(5) -0.032(5)
C4_2 0.069(7) 0.046(6) 0.035(5) -0.012(5) -0.008(5) -0.025(5)
C5_2 0.040(5) 0.034(5) 0.034(5) -0.004(4) -0.015(4) -0.003(4)
C6_2 0.033(5) 0.035(5) 0.035(5) -0.003(4) -0.008(4) -0.007(4)
C7_2 0.035(5) 0.036(5) 0.024(4) -0.005(4) -0.002(4) -0.005(4)
C8_2 0.021(4) 0.043(6) 0.042(5) -0.009(4) -0.008(4) -0.006(4)
C9_2 0.026(4) 0.038(5) 0.027(5) -0.003(4) 0.007(3) -0.010(4)
C10_2 0.032(5) 0.037(5) 0.016(4) 0.000(4) -0.001(3) -0.006(4)
C11_2 0.030(5) 0.041(5) 0.029(5) -0.006(4) -0.003(4) -0.012(4)
C12_2 0.041(5) 0.033(5) 0.021(4) -0.004(4) -0.005(4) 0.000(4)
C13_2 0.041(5) 0.042(6) 0.032(5) -0.004(4) -0.007(4) 0.003(4)
C14_2 0.052(6) 0.045(6) 0.038(6) 0.003(5) -0.008(5) 0.006(5)
C15_2 0.032(5) 0.053(6) 0.027(5) 0.003(4) -0.002(4) 0.000(4)
C16_2 0.028(5) 0.079(8) 0.024(5) 0.013(5) -0.004(4) 0.003(5)
C17_2 0.027(5) 0.073(8) 0.025(5) 0.016(5) -0.005(4) -0.013(5)
C18_2 0.036(6) 0.098(10) 0.037(6) 0.028(6) -0.010(5) -0.021(6)
C19_2 0.031(5) 0.125(12) 0.031(6) 0.006(7) -0.007(4) -0.037(6)
C20_2 0.038(5) 0.072(8) 0.026(5) -0.002(5) -0.003(4) -0.030(5)
C21_2 0.075(8) 0.045(7) 0.070(8) -0.019(6) 0.005(6) -0.017(6)
C22_2 0.033(5) 0.058(7) 0.066(7) -0.023(6) 0.000(5) -0.002(5)
C23_2 0.061(8) 0.065(8) 0.074(9) -0.015(7) 0.000(6) 0.032(6)
C24_2 0.025(6) 0.132(13) 0.086(10) 0.043(9) -0.013(6) -0.017(7)
N1_3 0.026(3) 0.030(4) 0.023(4) -0.002(3) -0.005(3) -0.007(3)
N2_3 0.035(4) 0.033(4) 0.022(4) 0.002(3) -0.002(3) -0.011(3)
C1_3 0.049(6) 0.055(6) 0.033(5) -0.005(5) -0.008(4) -0.027(5)
C2_3 0.039(5) 0.054(6) 0.023(5) -0.001(4) 0.000(4) 0.000(4)

loop_
_atom_type_symbol
_atom_type_description
_atom_type_scat_dispersion_real
_atom_type_scat_dispersion_imag
_atom_type_scat_source
C C 0.0033 0.0016 'International Tables Vol C Tables 4.2.6.8 and 6.1.1.4'
H H 0.0000 0.0000 'International Tables Vol C Tables 4.2.6.8 and 6.1.1.4'
N N 0.0061 0.0033 'International Tables Vol C Tables 4.2.6.8 and 6.1.1.4'
Rh Rh -1.1178 0.9187 'International Tables Vol C Tables 4.2.6.8 and 6.1.1.4'
I I -0.4742 1.8119 'International Tables Vol C Tables 4.2.6.8 and 6.1.1.4'
Cl Cl 0.1484 0.1585 'International Tables Vol C Tables 4.2.6.8 and 6.1.1.4'

loop_
_geom_angle_atom_site_label_1
_geom_angle_atom_site_label_2
_geom_angle_atom_site_label_3
_geom_angle
_geom_angle_site_symmetry_1
_geom_angle_site_symmetry_3
_geom_angle_publ_flag
N2_1 Rh1_1 N4_1 179.0(3) . . ?
N2_1 Rh1_1 N3_1 92.1(3) . . ?
N4_1 Rh1_1 N3_1 87.6(3) . . ?
N2_1 Rh1_1 N1_1 87.2(3) . . ?
N4_1 Rh1_1 N1_1 93.0(3) . . ?
N3_1 Rh1_1 N1_1 179.3(3) . . ?
N2_1 Rh1_1 N1_3 86.1(3) . . ?
N4_1 Rh1_1 N1_3 92.9(3) . . ?
N3_1 Rh1_1 N1_3 92.9(2) . . ?
N1_1 Rh1_1 N1_3 87.3(3) . . ?
N2_1 Rh1_1 I1_1 93.15(19) . . ?
N4_1 Rh1_1 I1_1 87.87(19) . . ?
N3_1 Rh1_1 I1_1 90.66(18) . . ?
N1_1 Rh1_1 I1_1 89.12(19) . . ?
N1_3 Rh1_1 I1_1 176.40(17) . . ?
C2_1 N1_1 C5_1 107.6(7) . . ?
C2_1 N1_1 Rh1_1 123.1(6) . . ?
C5_1 N1_1 Rh1_1 127.6(6) . . ?
C10_1 N2_1 C7_1 105.6(7) . . ?
C10_1 N2_1 Rh1_1 124.5(5) . . ?
C7_1 N2_1 Rh1_1 129.8(6) . . ?
C12_1 N3_1 C15_1 106.8(6) . . ?
C12_1 N3_1 Rh1_1 124.5(5) . . ?
C15_1 N3_1 Rh1_1 128.6(5) . . ?
C20_1 N4_1 C17_1 107.1(7) . . ?
C20_1 N4_1 Rh1_1 123.9(6) . . ?
C17_1 N4_1 Rh1_1 128.8(5) . . ?
C2_1 C1_1 C20_1 129.4(8) . . ?
C2_1 C1_1 H1_1 115.3 . . ?
C20_1 C1_1 H1_1 115.3 . . ?
C1_1 C2_1 N1_1 124.8(8) . . ?
C1_1 C2_1 C3_1 125.3(9) . . ?
N1_1 C2_1 C3_1 109.7(8) . . ?
C4_1 C3_1 C2_1 106.8(8) . . ?
C4_1 C3_1 C25_1 127.5(9) . . ?
C2_1 C3_1 C25_1 125.6(9) . . ?
C3_1 C4_1 C5_1 107.7(7) . . ?
C3_1 C4_1 C21_1 122.2(9) . . ?
C5_1 C4_1 C21_1 130.0(9) . . ?
N1_1 C5_1 C6_1 124.1(7) . . ?
N1_1 C5_1 C4_1 108.2(8) . . ?
C6_1 C5_1 C4_1 127.6(8) . . ?
C5_1 C6_1 C7_1 125.7(8) . . ?
C5_1 C6_1 C49_1 118.1(8) . . ?
C7_1 C6_1 C49_1 116.0(8) . . ?
N2_1 C7_1 C6_1 122.6(8) . . ?
N2_1 C7_1 C8_1 109.3(7) . . ?
C6_1 C7_1 C8_1 128.1(8) . . ?
C9_1 C8_1 C7_1 107.1(8) . . ?
C9_1 C8_1 C22_1 124.6(10) . . ?
C7_1 C8_1 C22_1 128.3(9) . . ?
C8_1 C9_1 C10_1 107.6(8) . . ?
C8_1 C9_1 C31_1 130.2(9) . . ?
C10_1 C9_1 C31_1 122.1(9) . . ?
C11_1 C10_1 N2_1 124.5(8) . . ?
C11_1 C10_1 C9_1 125.3(8) . . ?
N2_1 C10_1 C9_1 110.1(7) . . ?
C12_1 C11_1 C10_1 129.1(8) . . ?
C12_1 C11_1 H11_1 115.5 . . ?
C10_1 C11_1 H11_1 115.5 . . ?
C11_1 C12_1 N3_1 124.8(7) . . ?
C11_1 C12_1 C13_1 124.9(8) . . ?
N3_1 C12_1 C13_1 110.3(7) . . ?
C14_1 C13_1 C12_1 107.3(8) . . ?
C14_1 C13_1 C37_1 128.3(8) . . ?
C12_1 C13_1 C37_1 124.4(9) . . ?
C13_1 C14_1 C15_1 107.9(8) . . ?
C13_1 C14_1 C23_1 123.7(9) . . ?
C15_1 C14_1 C23_1 128.3(9) . . ?
N3_1 C15_1 C16_1 124.3(7) . . ?
N3_1 C15_1 C14_1 107.7(8) . . ?
C16_1 C15_1 C14_1 128.0(8) . . ?
C17_1 C16_1 C15_1 124.7(8) . . ?
C17_1 C16_1 C55'_1 117.2(11) . . ?
C15_1 C16_1 C55'_1 117.6(10) . . ?
C17_1 C16_1 C55_1 119.0(11) . . ?
C15_1 C16_1 C55_1 115.5(10) . . ?
C55'_1 C16_1 C55_1 16.8(8) . . ?
N4_1 C17_1 C16_1 124.8(8) . . ?
N4_1 C17_1 C18_1 107.9(7) . . ?
C16_1 C17_1 C18_1 127.2(8) . . ?
C19_1 C18_1 C17_1 107.4(8) . . ?
C19_1 C18_1 C24_1 124.0(9) . . ?
C17_1 C18_1 C24_1 128.6(9) . . ?
C18_1 C19_1 C20_1 107.8(8) . . ?
C18_1 C19_1 C43_1 128.1(9) . . ?
C20_1 C19_1 C43_1 123.9(9) . . ?
N4_1 C20_1 C1_1 124.7(8) . . ?
N4_1 C20_1 C19_1 109.6(8) . . ?
C1_1 C20_1 C19_1 125.3(8) . . ?
C4_1 C21_1 H21A_1 109.5 . . ?
C4_1 C21_1 H21B_1 109.5 . . ?
H21A_1 C21_1 H21B_1 109.5 . . ?
C4_1 C21_1 H21C_1 109.5 . . ?
H21A_1 C21_1 H21C_1 109.5 . . ?
H21B_1 C21_1 H21C_1 109.5 . . ?
C8_1 C22_1 H22A_1 109.5 . . ?
C8_1 C22_1 H22B_1 109.4 . . ?
H22A_1 C22_1 H22B_1 109.5 . . ?
C8_1 C22_1 H22C_1 109.5 . . ?
H22A_1 C22_1 H22C_1 109.5 . . ?
H22B_1 C22_1 H22C_1 109.5 . . ?
C14_1 C23_1 H23A_1 109.4 . . ?
C14_1 C23_1 H23B_1 109.4 . . ?
H23A_1 C23_1 H23B_1 109.5 . . ?
C14_1 C23_1 H23C_1 109.5 . . ?
H23A_1 C23_1 H23C_1 109.5 . . ?
H23B_1 C23_1 H23C_1 109.5 . . ?
C18_1 C24_1 H24A_1 109.5 . . ?
C18_1 C24_1 H24B_1 109.5 . . ?
H24A_1 C24_1 H24B_1 109.5 . . ?
C18_1 C24_1 H24C_1 109.4 . . ?
H24A_1 C24_1 H24C_1 109.5 . . ?
H24B_1 C24_1 H24C_1 109.5 . . ?
C26_1 C25_1 C3_1 115.6(10) . . ?
C26_1 C25_1 H25A_1 108.3 . . ?
C3_1 C25_1 H25A_1 108.4 . . ?
C26_1 C25_1 H25B_1 108.4 . . ?
C3_1 C25_1 H25B_1 108.4 . . ?
H25A_1 C25_1 H25B_1 107.5 . . ?
C27_1 C26_1 C25_1 112.8(12) . . ?
C27_1 C26_1 H26A_1 109.0 . . ?
C25_1 C26_1 H26A_1 109.1 . . ?
C27_1 C26_1 H26B_1 109.0 . . ?
C25_1 C26_1 H26B_1 109.0 . . ?
H26A_1 C26_1 H26B_1 107.8 . . ?
C26_1 C27_1 C28_1 111.5(12) . . ?
C26_1 C27_1 H27A_1 109.3 . . ?
C28_1 C27_1 H27A_1 109.4 . . ?
C26_1 C27_1 H27B_1 109.3 . . ?
C28_1 C27_1 H27B_1 109.3 . . ?
H27A_1 C27_1 H27B_1 108.0 . . ?
C29_1 C28_1 C27_1 116.8(15) . . ?
C29_1 C28_1 H28A_1 108.0 . . ?
C27_1 C28_1 H28A_1 108.0 . . ?
C29_1 C28_1 H28B_1 108.2 . . ?
C27_1 C28_1 H28B_1 108.1 . . ?
H28A_1 C28_1 H28B_1 107.3 . . ?
C28_1 C29_1 C30_1 109.4(18) . . ?
C28_1 C29_1 H29A_1 109.9 . . ?
C30_1 C29_1 H29A_1 109.9 . . ?
C28_1 C29_1 H29B_1 109.7 . . ?
C30_1 C29_1 H29B_1 109.7 . . ?
H29A_1 C29_1 H29B_1 108.2 . . ?
C29_1 C30_1 H30A_1 109.3 . . ?
C29_1 C30_1 H30B_1 109.5 . . ?
H30A_1 C30_1 H30B_1 109.5 . . ?
C29_1 C30_1 H30C_1 109.6 . . ?
H30A_1 C30_1 H30C_1 109.5 . . ?
H30B_1 C30_1 H30C_1 109.5 . . ?
C9_1 C31_1 C32_1 110.2(9) . . ?
C9_1 C31_1 H31A_1 109.6 . . ?
C32_1 C31_1 H31A_1 109.6 . . ?
C9_1 C31_1 H31B_1 109.6 . . ?
C32_1 C31_1 H31B_1 109.6 . . ?
H31A_1 C31_1 H31B_1 108.1 . . ?
C33_1 C32_1 C31_1 112.8(10) . . ?
C33_1 C32_1 H32A_1 109.0 . . ?
C31_1 C32_1 H32A_1 109.0 . . ?
C33_1 C32_1 H32B_1 109.0 . . ?
C31_1 C32_1 H32B_1 109.1 . . ?
H32A_1 C32_1 H32B_1 107.8 . . ?
C34_1 C33_1 C32_1 110.9(11) . . ?
C34_1 C33_1 H33A_1 109.5 . . ?
C32_1 C33_1 H33A_1 109.5 . . ?
C34_1 C33_1 H33B_1 109.4 . . ?
C32_1 C33_1 H33B_1 109.4 . . ?
H33A_1 C33_1 H33B_1 108.1 . . ?
C35_1 C34_1 C33_1 112.4(13) . . ?
C35_1 C34_1 H34A_1 109.2 . . ?
C33_1 C34_1 H34A_1 109.2 . . ?
C35_1 C34_1 H34B_1 109.1 . . ?
C33_1 C34_1 H34B_1 109.0 . . ?
H34A_1 C34_1 H34B_1 107.9 . . ?
C34_1 C35_1 C36_1 111.4(10) . . ?
C34_1 C35_1 H35A_1 109.3 . . ?
C36_1 C35_1 H35A_1 109.3 . . ?
C34_1 C35_1 H35B_1 109.3 . . ?
C36_1 C35_1 H35B_1 109.5 . . ?
H35A_1 C35_1 H35B_1 108.0 . . ?
C36'_1 C35'_1 H35C_1 108.4 . . ?
C36'_1 C35'_1 H35D_1 108.5 . . ?
H35C_1 C35'_1 H35D_1 107.5 . . ?
C35'_1 C36'_1 H36D_1 109.3 . . ?
C35'_1 C36'_1 H36E_1 109.6 . . ?
H36D_1 C36'_1 H36E_1 109.5 . . ?
C35'_1 C36'_1 H36F_1 109.4 . . ?
H36D_1 C36'_1 H36F_1 109.5 . . ?
H36E_1 C36'_1 H36F_1 109.5 . . ?
C38_1 C37_1 C13_1 115.3(9) . . ?
C38_1 C37_1 H37A_1 108.5 . . ?
C13_1 C37_1 H37A_1 108.5 . . ?
C38_1 C37_1 H37B_1 108.4 . . ?
C13_1 C37_1 H37B_1 108.5 . . ?
H37A_1 C37_1 H37B_1 107.5 . . ?
C39_1 C38_1 C37_1 113.8(11) . . ?
C39_1 C38_1 H38A_1 108.7 . . ?
C37_1 C38_1 H38A_1 108.8 . . ?
C39_1 C38_1 H38B_1 108.8 . . ?
C37_1 C38_1 H38B_1 108.8 . . ?
H38A_1 C38_1 H38B_1 107.7 . . ?
C38_1 C39_1 C40_1 116.6(12) . . ?
C38_1 C39_1 H39A_1 108.2 . . ?
C40_1 C39_1 H39A_1 108.1 . . ?
C38_1 C39_1 H39B_1 108.1 . . ?
C40_1 C39_1 H39B_1 108.1 . . ?
H39A_1 C39_1 H39B_1 107.3 . . ?
C41_1 C40_1 C39_1 104.4(10) . . ?
C41_1 C40_1 H40A_1 110.9 . . ?
C39_1 C40_1 H40A_1 110.9 . . ?
C41_1 C40_1 H40B_1 110.9 . . ?
C39_1 C40_1 H40B_1 110.8 . . ?
H40A_1 C40_1 H40B_1 108.9 . . ?
C42_1 C41_1 C40_1 114.2(10) . . ?
C42_1 C41_1 H41A_1 108.6 . . ?
C40_1 C41_1 H41A_1 108.7 . . ?
C42_1 C41_1 H41B_1 108.8 . . ?
C40_1 C41_1 H41B_1 108.7 . . ?
H41A_1 C41_1 H41B_1 107.6 . . ?
C42'_1 C41'_1 H41C_1 108.8 . . ?
C42'_1 C41'_1 H41D_1 109.1 . . ?
H41C_1 C41'_1 H41D_1 107.8 . . ?
C41'_1 C42'_1 H42D_1 109.6 . . ?
C41'_1 C42'_1 H42E_1 109.4 . . ?
H42D_1 C42'_1 H42E_1 109.4 . . ?
C41'_1 C42'_1 H42F_1 109.5 . . ?
H42D_1 C42'_1 H42F_1 109.5 . . ?
H42E_1 C42'_1 H42F_1 109.5 . . ?
C19_1 C43_1 C44_1 112.3(9) . . ?
C19_1 C43_1 H43A_1 109.1 . . ?
C44_1 C43_1 H43A_1 109.2 . . ?
C19_1 C43_1 H43B_1 109.1 . . ?
C44_1 C43_1 H43B_1 109.1 . . ?
H43A_1 C43_1 H43B_1 107.9 . . ?
C45_1 C44_1 C43_1 112.8(11) . . ?
C45_1 C44_1 H44A_1 109.0 . . ?
C43_1 C44_1 H44A_1 109.0 . . ?
C45_1 C44_1 H44B_1 109.0 . . ?
C43_1 C44_1 H44B_1 109.1 . . ?
H44A_1 C44_1 H44B_1 107.8 . . ?
C44_1 C45_1 C46_1 112.4(12) . . ?
C44_1 C45_1 H45A_1 109.1 . . ?
C46_1 C45_1 H45A_1 109.1 . . ?
C44_1 C45_1 H45B_1 109.1 . . ?
C46_1 C45_1 H45B_1 109.1 . . ?
H45A_1 C45_1 H45B_1 107.8 . . ?
C47_1 C46_1 C45_1 112.4(15) . . ?
C47_1 C46_1 H46A_1 109.1 . . ?
C45_1 C46_1 H46A_1 109.2 . . ?
C47_1 C46_1 H46B_1 109.0 . . ?
C45_1 C46_1 H46B_1 109.1 . . ?
H46A_1 C46_1 H46B_1 107.9 . . ?
C46_1 C47_1 C48_1 111.8(17) . . ?
C46_1 C47_1 H47A_1 109.2 . . ?
C48_1 C47_1 H47A_1 109.2 . . ?
C46_1 C47_1 H47B_1 109.3 . . ?
C48_1 C47_1 H47B_1 109.2 . . ?
H47A_1 C47_1 H47B_1 108.0 . . ?
C47_1 C48_1 H48A_1 109.4 . . ?
C47_1 C48_1 H48B_1 109.6 . . ?
H48A_1 C48_1 H48B_1 109.5 . . ?
C47_1 C48_1 H48C_1 109.4 . . ?
H48A_1 C48_1 H48C_1 109.5 . . ?
H48B_1 C48_1 H48C_1 109.5 . . ?
C50_1 C49_1 C54_1 118.5(9) . . ?
C50_1 C49_1 C6_1 120.5(8) . . ?
C54_1 C49_1 C6_1 120.9(8) . . ?
C49_1 C50_1 C51_1 121.2(9) . . ?
C49_1 C50_1 H50_1 119.4 . . ?
C51_1 C50_1 H50_1 119.4 . . ?
C52_1 C51_1 C50_1 120.6(9) . . ?
C52_1 C51_1 H51_1 119.7 . . ?
C50_1 C51_1 H51_1 119.7 . . ?
C53_1 C52_1 C51_1 118.4(9) . . ?
C53_1 C52_1 H52_1 120.8 . . ?
C51_1 C52_1 H52_1 120.8 . . ?
C52_1 C53_1 C54_1 121.6(10) . . ?
C52_1 C53_1 H53_1 119.2 . . ?
C54_1 C53_1 H53_1 119.2 . . ?
C53_1 C54_1 C49_1 119.8(9) . . ?
C53_1 C54_1 H54_1 120.1 . . ?
C49_1 C54_1 H54_1 120.1 . . ?
C56_1 C55_1 C60_1 120.0 . . ?
C56_1 C55_1 C16_1 116.6(9) . . ?
C60_1 C55_1 C16_1 123.3(9) . . ?
C57_1 C56_1 C55_1 120.0 . . ?
C57_1 C56_1 H56_1 120.0 . . ?
C55_1 C56_1 H56_1 120.0 . . ?
C58_1 C57_1 C56_1 120.0 . . ?
C58_1 C57_1 H57_1 120.0 . . ?
C56_1 C57_1 H57_1 120.0 . . ?
C57_1 C58_1 C59_1 120.0 . . ?
C57_1 C58_1 H58_1 120.0 . . ?
C59_1 C58_1 H58_1 120.0 . . ?
C58_1 C59_1 C60_1 120.0 . . ?
C58_1 C59_1 H59_1 120.0 . . ?
C60_1 C59_1 H59_1 120.0 . . ?
C59_1 C60_1 C55_1 120.0 . . ?
C59_1 C60_1 H60_1 120.0 . . ?
C55_1 C60_1 H60_1 120.0 . . ?
C56'_1 C55'_1 C60'_1 120.0 . . ?
C56'_1 C55'_1 C16_1 124.8(9) . . ?
C60'_1 C55'_1 C16_1 115.2(9) . . ?
C57'_1 C56'_1 C55'_1 120.0 . . ?
C57'_1 C56'_1 H56'_1 120.0 . . ?
C55'_1 C56'_1 H56'_1 120.0 . . ?
C56'_1 C57'_1 C58'_1 120.0 . . ?
C56'_1 C57'_1 H57'_1 120.0 . . ?
C58'_1 C57'_1 H57'_1 120.0 . . ?
C59'_1 C58'_1 C57'_1 120.0 . . ?
C59'_1 C58'_1 H58'_1 120.0 . . ?
C57'_1 C58'_1 H58'_1 120.0 . . ?
C60'_1 C59'_1 C58'_1 120.0 . . ?
C60'_1 C59'_1 H59'_1 120.0 . . ?
C58'_1 C59'_1 H59'_1 120.0 . . ?
C59'_1 C60'_1 C55'_1 120.0 . . ?
C59'_1 C60'_1 H60'_1 120.0 . . ?
C55'_1 C60'_1 H60'_1 120.0 . . ?
N4_2 Rh1_2 N1_2 93.2(3) . . ?
N4_2 Rh1_2 N2_2 179.3(3) . . ?
N1_2 Rh1_2 N2_2 87.4(3) . . ?
N4_2 Rh1_2 N3_2 86.7(3) . . ?
N1_2 Rh1_2 N3_2 179.5(3) . . ?
N2_2 Rh1_2 N3_2 92.8(3) . . ?
N4_2 Rh1_2 N2_3 86.8(3) . . ?
N1_2 Rh1_2 N2_3 92.8(3) . . ?
N2_2 Rh1_2 N2_3 93.6(3) . . ?
N3_2 Rh1_2 N2_3 86.6(3) . . ?
N4_2 Rh1_2 I1_2 89.4(2) . . ?
N1_2 Rh1_2 I1_2 88.7(2) . . ?
N2_2 Rh1_2 I1_2 90.2(2) . . ?
N3_2 Rh1_2 I1_2 91.8(2) . . ?
N2_3 Rh1_2 I1_2 175.92(19) . . ?
C2_2 N1_2 C5_2 107.2(8) . . ?
C2_2 N1_2 Rh1_2 123.2(7) . . ?
C5_2 N1_2 Rh1_2 129.5(6) . . ?
C10_2 N2_2 C7_2 107.0(7) . . ?
C10_2 N2_2 Rh1_2 124.0(6) . . ?
C7_2 N2_2 Rh1_2 128.9(6) . . ?
C15_2 N3_2 C12_2 107.0(8) . . ?
C15_2 N3_2 Rh1_2 129.7(6) . . ?
C12_2 N3_2 Rh1_2 123.3(6) . . ?
C20_2 N4_2 C17_2 105.9(8) . . ?
C20_2 N4_2 Rh1_2 123.8(7) . . ?
C17_2 N4_2 Rh1_2 128.8(6) . . ?
C2_2 C1_2 C20_2 127.9(9) . . ?
C2_2 C1_2 H1_2 116.1 . . ?
C20_2 C1_2 H1_2 116.0 . . ?
N1_2 C2_2 C1_2 125.6(10) . . ?
N1_2 C2_2 C3_2 109.7(9) . . ?
C1_2 C2_2 C3_2 124.4(9) . . ?
C4_2 C3_2 C2_2 106.9(8) . . ?
C4_2 C3_2 C25_2 129.2(11) . . ?
C2_2 C3_2 C25_2 123.8(10) . . ?
C3_2 C4_2 C5_2 107.7(10) . . ?
C3_2 C4_2 C21_2 123.2(9) . . ?
C5_2 C4_2 C21_2 129.0(10) . . ?
N1_2 C5_2 C6_2 123.7(8) . . ?
N1_2 C5_2 C4_2 108.2(8) . . ?
C6_2 C5_2 C4_2 127.8(9) . . ?
C5_2 C6_2 C7_2 125.1(9) . . ?
C5_2 C6_2 C49'_2 116.1(14) . . ?
C7_2 C6_2 C49'_2 118.6(14) . . ?
C5_2 C6_2 C49_2 118.2(11) . . ?
C7_2 C6_2 C49_2 116.5(10) . . ?
C49'_2 C6_2 C49_2 8.6(12) . . ?
N2_2 C7_2 C6_2 124.1(8) . . ?
N2_2 C7_2 C8_2 108.8(8) . . ?
C6_2 C7_2 C8_2 127.1(8) . . ?
C9_2 C8_2 C7_2 106.9(8) . . ?
C9_2 C8_2 C22_2 123.8(8) . . ?
C7_2 C8_2 C22_2 129.3(9) . . ?
C8_2 C9_2 C10_2 107.8(7) . . ?
C8_2 C9_2 C31_2 128.6(8) . . ?
C10_2 C9_2 C31_2 123.6(8) . . ?
N2_2 C10_2 C11_2 125.4(8) . . ?
N2_2 C10_2 C9_2 109.4(8) . . ?
C11_2 C10_2 C9_2 125.1(8) . . ?
C12_2 C11_2 C10_2 128.7(8) . . ?
C12_2 C11_2 H11_2 115.7 . . ?
C10_2 C11_2 H11_2 115.6 . . ?
C11_2 C12_2 N3_2 125.4(8) . . ?
C11_2 C12_2 C13_2 125.2(9) . . ?
N3_2 C12_2 C13_2 109.3(8) . . ?
C14_2 C13_2 C12_2 107.2(9) . . ?
C14_2 C13_2 C37_2 128.4(10) . . ?
C12_2 C13_2 C37_2 124.1(9) . . ?
C13_2 C14_2 C15_2 107.6(9) . . ?
C13_2 C14_2 C23_2 123.0(11) . . ?
C15_2 C14_2 C23_2 129.5(10) . . ?
N3_2 C15_2 C16_2 122.4(10) . . ?
N3_2 C15_2 C14_2 108.7(8) . . ?
C16_2 C15_2 C14_2 128.8(9) . . ?
C17_2 C16_2 C15_2 126.0(9) . . ?
C17_2 C16_2 C55'_2 109.5(10) . . ?
C15_2 C16_2 C55'_2 123.9(12) . . ?
C17_2 C16_2 C55_2 124.4(11) . . ?
C15_2 C16_2 C55_2 109.5(12) . . ?
C55'_2 C16_2 C55_2 18.3(11) . . ?
N4_2 C17_2 C16_2 123.3(8) . . ?
N4_2 C17_2 C18_2 109.5(10) . . ?
C16_2 C17_2 C18_2 127.2(10) . . ?
C19_2 C18_2 C17_2 107.4(10) . . ?
C19_2 C18_2 C24_2 123.2(11) . . ?
C17_2 C18_2 C24_2 129.5(13) . . ?
C18_2 C19_2 C20_2 108.3(10) . . ?
C18_2 C19_2 C43_2 131.6(10) . . ?
C20_2 C19_2 C43_2 119.4(12) . . ?
N4_2 C20_2 C1_2 125.1(9) . . ?
N4_2 C20_2 C19_2 108.9(11) . . ?
C1_2 C20_2 C19_2 125.9(10) . . ?
C4_2 C21_2 H21A_2 109.5 . . ?
C4_2 C21_2 H21B_2 109.5 . . ?
H21A_2 C21_2 H21B_2 109.5 . . ?
C4_2 C21_2 H21C_2 109.4 . . ?
H21A_2 C21_2 H21C_2 109.5 . . ?
H21B_2 C21_2 H21C_2 109.5 . . ?
C8_2 C22_2 H22A_2 109.5 . . ?
C8_2 C22_2 H22B_2 109.5 . . ?
H22A_2 C22_2 H22B_2 109.5 . . ?
C8_2 C22_2 H22C_2 109.5 . . ?
H22A_2 C22_2 H22C_2 109.5 . . ?
H22B_2 C22_2 H22C_2 109.5 . . ?
C14_2 C23_2 H23A_2 109.4 . . ?
C14_2 C23_2 H23B_2 109.5 . . ?
H23A_2 C23_2 H23B_2 109.5 . . ?
C14_2 C23_2 H23C_2 109.5 . . ?
H23A_2 C23_2 H23C_2 109.5 . . ?
H23B_2 C23_2 H23C_2 109.5 . . ?
C18_2 C24_2 H24A_2 109.5 . . ?
C18_2 C24_2 H24B_2 109.5 . . ?
H24A_2 C24_2 H24B_2 109.5 . . ?
C18_2 C24_2 H24C_2 109.5 . . ?
H24A_2 C24_2 H24C_2 109.5 . . ?
H24B_2 C24_2 H24C_2 109.5 . . ?
C3_2 C25_2 C26_2 107.3(9) . . ?
C3_2 C25_2 H25A_2 110.2 . . ?
C26_2 C25_2 H25A_2 110.3 . . ?
C3_2 C25_2 H25B_2 110.3 . . ?
C26_2 C25_2 H25B_2 110.3 . . ?
H25A_2 C25_2 H25B_2 108.5 . . ?
C27_2 C26_2 C25_2 114.9(9) . . ?
C27_2 C26_2 H26A_2 108.6 . . ?
C25_2 C26_2 H26A_2 108.6 . . ?
C27_2 C26_2 H26B_2 108.5 . . ?
C25_2 C26_2 H26B_2 108.5 . . ?
H26A_2 C26_2 H26B_2 107.5 . . ?
C26_2 C27_2 C28_2 113.9(9) . . ?
C26_2 C27_2 H27A_2 108.8 . . ?
C28_2 C27_2 H27A_2 108.8 . . ?
C26_2 C27_2 H27B_2 108.7 . . ?
C28_2 C27_2 H27B_2 108.7 . . ?
H27A_2 C27_2 H27B_2 107.7 . . ?
C27_2 C28_2 C29_2 113.9(10) . . ?
C27_2 C28_2 H28A_2 108.8 . . ?
C29_2 C28_2 H28A_2 108.7 . . ?
C27_2 C28_2 H28B_2 108.7 . . ?
C29_2 C28_2 H28B_2 108.8 . . ?
H28A_2 C28_2 H28B_2 107.7 . . ?
C30_2 C29_2 C28_2 112.7(10) . . ?
C30_2 C29_2 H29A_2 109.1 . . ?
C28_2 C29_2 H29A_2 109.0 . . ?
C30_2 C29_2 H29B_2 109.0 . . ?
C28_2 C29_2 H29B_2 109.1 . . ?
H29A_2 C29_2 H29B_2 107.8 . . ?
C27'_2 C26'_2 H26C_2 109.5 . . ?
C27'_2 C26'_2 H26D_2 109.4 . . ?
H26C_2 C26'_2 H26D_2 108.0 . . ?
C28'_2 C27'_2 C26'_2 110.2(13) . . ?
C28'_2 C27'_2 H27C_2 109.6 . . ?
C26'_2 C27'_2 H27C_2 109.5 . . ?
C28'_2 C27'_2 H27D_2 109.6 . . ?
C26'_2 C27'_2 H27D_2 109.7 . . ?
H27C_2 C27'_2 H27D_2 108.1 . . ?
C27'_2 C28'_2 C29'_2 112.6(15) . . ?
C27'_2 C28'_2 H28C_2 109.1 . . ?
C29'_2 C28'_2 H28C_2 108.9 . . ?
C27'_2 C28'_2 H28D_2 109.1 . . ?
C29'_2 C28'_2 H28D_2 109.2 . . ?
H28C_2 C28'_2 H28D_2 107.8 . . ?
C30'_2 C29'_2 C28'_2 113.9(15) . . ?
C30'_2 C29'_2 H29C_2 108.6 . . ?
C28'_2 C29'_2 H29C_2 108.7 . . ?
C30'_2 C29'_2 H29D_2 109.0 . . ?
C28'_2 C29'_2 H29D_2 108.8 . . ?
H29C_2 C29'_2 H29D_2 107.7 . . ?
C29'_2 C30'_2 H30D_2 109.4 . . ?
C29'_2 C30'_2 H30E_2 109.7 . . ?
H30D_2 C30'_2 H30E_2 109.4 . . ?
C29'_2 C30'_2 H30F_2 109.3 . . ?
H30D_2 C30'_2 H30F_2 109.4 . . ?
H30E_2 C30'_2 H30F_2 109.5 . . ?
C32_2 C31_2 C9_2 115.2(8) . . ?
C32_2 C31_2 H31A_2 108.5 . . ?
C9_2 C31_2 H31A_2 108.5 . . ?
C32_2 C31_2 H31B_2 108.5 . . ?
C9_2 C31_2 H31B_2 108.5 . . ?
H31A_2 C31_2 H31B_2 107.5 . . ?
C33_2 C32_2 C31_2 113.6(8) . . ?
C33_2 C32_2 H32A_2 108.8 . . ?
C31_2 C32_2 H32A_2 108.8 . . ?
C33_2 C32_2 H32B_2 108.8 . . ?
C31_2 C32_2 H32B_2 108.9 . . ?
H32A_2 C32_2 H32B_2 107.7 . . ?
C34_2 C33_2 C32_2 113.3(9) . . ?
C34_2 C33_2 H33A_2 108.9 . . ?
C32_2 C33_2 H33A_2 108.9 . . ?
C34_2 C33_2 H33B_2 108.9 . . ?
C32_2 C33_2 H33B_2 108.9 . . ?
H33A_2 C33_2 H33B_2 107.7 . . ?
C33_2 C34_2 C35_2 112.5(10) . . ?
C33_2 C34_2 H34A_2 109.1 . . ?
C35_2 C34_2 H34A_2 108.9 . . ?
C33_2 C34_2 H34B_2 109.1 . . ?
C35_2 C34_2 H34B_2 109.3 . . ?
H34A_2 C34_2 H34B_2 107.8 . . ?
C34_2 C35_2 C36_2 110.9(10) . . ?
C34_2 C35_2 H35A_2 109.3 . . ?
C36_2 C35_2 H35A_2 109.4 . . ?
C34_2 C35_2 H35B_2 109.7 . . ?
C36_2 C35_2 H35B_2 109.5 . . ?
H35A_2 C35_2 H35B_2 108.1 . . ?
C34'_2 C33'_2 H33C_2 109.1 . . ?
C34'_2 C33'_2 H33D_2 109.4 . . ?
H33C_2 C33'_2 H33D_2 107.9 . . ?
C35'_2 C34'_2 C33'_2 114.4(10) . . ?
C35'_2 C34'_2 H34C_2 108.4 . . ?
C33'_2 C34'_2 H34C_2 108.5 . . ?
C35'_2 C34'_2 H34D_2 109.0 . . ?
C33'_2 C34'_2 H34D_2 108.8 . . ?
H34C_2 C34'_2 H34D_2 107.6 . . ?
C34'_2 C35'_2 C36'_2 114.2(10) . . ?
C34'_2 C35'_2 H35C_2 108.4 . . ?
C36'_2 C35'_2 H35C_2 109.6 . . ?
C34'_2 C35'_2 H35D_2 108.6 . . ?
C36'_2 C35'_2 H35D_2 108.2 . . ?
H35C_2 C35'_2 H35D_2 107.6 . . ?
C35'_2 C36'_2 H36D_2 109.5 . . ?
C35'_2 C36'_2 H36E_2 108.6 . . ?
H36D_2 C36'_2 H36E_2 109.5 . . ?
C35'_2 C36'_2 H36F_2 110.3 . . ?
H36D_2 C36'_2 H36F_2 109.5 . . ?
H36E_2 C36'_2 H36F_2 109.5 . . ?
C13_2 C37_2 C38_2 108.5(9) . . ?
C13_2 C37_2 H37A_2 110.0 . . ?
C38_2 C37_2 H37A_2 109.9 . . ?
C13_2 C37_2 H37B_2 110.1 . . ?
C38_2 C37_2 H37B_2 110.0 . . ?
H37A_2 C37_2 H37B_2 108.4 . . ?
C39_2 C38_2 C37_2 116.6(10) . . ?
C39_2 C38_2 H38A_2 108.1 . . ?
C37_2 C38_2 H38A_2 108.2 . . ?
C39_2 C38_2 H38B_2 108.2 . . ?
C37_2 C38_2 H38B_2 108.1 . . ?
H38A_2 C38_2 H38B_2 107.3 . . ?
C38_2 C39_2 C40_2 111.4(10) . . ?
C38_2 C39_2 H39A_2 109.4 . . ?
C40_2 C39_2 H39A_2 109.3 . . ?
C38_2 C39_2 H39B_2 109.3 . . ?
C40_2 C39_2 H39B_2 109.4 . . ?
H39A_2 C39_2 H39B_2 108.0 . . ?
C41_2 C40_2 C39_2 112.0(10) . . ?
C41_2 C40_2 H40A_2 109.2 . . ?
C39_2 C40_2 H40A_2 109.2 . . ?
C41_2 C40_2 H40B_2 109.2 . . ?
C39_2 C40_2 H40B_2 109.2 . . ?
H40A_2 C40_2 H40B_2 107.9 . . ?
C40_2 C41_2 C42_2 112.8(10) . . ?
C40_2 C41_2 H41A_2 109.0 . . ?
C42_2 C41_2 H41A_2 109.2 . . ?
C40_2 C41_2 H41B_2 109.1 . . ?
C42_2 C41_2 H41B_2 108.9 . . ?
H41A_2 C41_2 H41B_2 107.8 . . ?
C41'_2 C40'_2 H40C_2 109.2 . . ?
C41'_2 C40'_2 H40D_2 109.3 . . ?
H40C_2 C40'_2 H40D_2 107.9 . . ?
C40'_2 C41'_2 C42'_2 112.0(10) . . ?
C40'_2 C41'_2 H41C_2 109.2 . . ?
C42'_2 C41'_2 H41C_2 109.3 . . ?
C40'_2 C41'_2 H41D_2 109.2 . . ?
C42'_2 C41'_2 H41D_2 109.2 . . ?
H41C_2 C41'_2 H41D_2 107.9 . . ?
C41'_2 C42'_2 H42D_2 109.4 . . ?
C41'_2 C42'_2 H42E_2 109.5 . . ?
H42D_2 C42'_2 H42E_2 109.5 . . ?
C41'_2 C42'_2 H42F_2 109.5 . . ?
H42D_2 C42'_2 H42F_2 109.5 . . ?
H42E_2 C42'_2 H42F_2 109.5 . . ?
C44_2 C43_2 C19_2 107.3(12) . . ?
C44_2 C43_2 H43A_2 110.2 . . ?
C19_2 C43_2 H43A_2 110.2 . . ?
C44_2 C43_2 H43B_2 110.3 . . ?
C19_2 C43_2 H43B_2 110.3 . . ?
H43A_2 C43_2 H43B_2 108.5 . . ?
C43_2 C44_2 C45_2 107.9(9) . . ?
C43_2 C44_2 H44A_2 110.1 . . ?
C45_2 C44_2 H44A_2 110.2 . . ?
C43_2 C44_2 H44B_2 110.2 . . ?
C45_2 C44_2 H44B_2 110.1 . . ?
H44A_2 C44_2 H44B_2 108.4 . . ?
C46_2 C45_2 C44_2 113.3(10) . . ?
C46_2 C45_2 H45A_2 108.9 . . ?
C44_2 C45_2 H45A_2 108.9 . . ?
C46_2 C45_2 H45B_2 108.9 . . ?
C44_2 C45_2 H45B_2 109.0 . . ?
H45A_2 C45_2 H45B_2 107.7 . . ?
C45_2 C46_2 C47_2 111.9(10) . . ?
C45_2 C46_2 H46A_2 109.2 . . ?
C47_2 C46_2 H46A_2 109.3 . . ?
C45_2 C46_2 H46B_2 109.2 . . ?
C47_2 C46_2 H46B_2 109.2 . . ?
H46A_2 C46_2 H46B_2 107.9 . . ?
C48_2 C47_2 C46_2 111.8(10) . . ?
C48_2 C47_2 H47A_2 109.1 . . ?
C46_2 C47_2 H47A_2 109.2 . . ?
C48_2 C47_2 H47B_2 109.4 . . ?
C46_2 C47_2 H47B_2 109.3 . . ?
H47A_2 C47_2 H47B_2 107.9 . . ?
C45'_2 C44'_2 H44C_2 108.7 . . ?
C45'_2 C44'_2 H44D_2 108.8 . . ?
H44C_2 C44'_2 H44D_2 107.6 . . ?
C44'_2 C45'_2 C46'_2 114.0(10) . . ?
C44'_2 C45'_2 H45C_2 108.8 . . ?
C46'_2 C45'_2 H45C_2 108.7 . . ?
C44'_2 C45'_2 H45D_2 108.7 . . ?
C46'_2 C45'_2 H45D_2 108.8 . . ?
H45C_2 C45'_2 H45D_2 107.6 . . ?
C47'_2 C46'_2 C45'_2 112.7(10) . . ?
C47'_2 C46'_2 H46C_2 109.0 . . ?
C45'_2 C46'_2 H46C_2 109.0 . . ?
C47'_2 C46'_2 H46D_2 109.1 . . ?
C45'_2 C46'_2 H46D_2 109.1 . . ?
H46C_2 C46'_2 H46D_2 107.8 . . ?
C46'_2 C47'_2 C48'_2 114.9(11) . . ?
C46'_2 C47'_2 H47C_2 108.6 . . ?
C48'_2 C47'_2 H47C_2 108.6 . . ?
C46'_2 C47'_2 H47D_2 108.5 . . ?
C48'_2 C47'_2 H47D_2 108.4 . . ?
H47C_2 C47'_2 H47D_2 107.5 . . ?
C47'_2 C48'_2 H48D_2 109.5 . . ?
C47'_2 C48'_2 H48E_2 109.6 . . ?
H48D_2 C48'_2 H48E_2 109.5 . . ?
C47'_2 C48'_2 H48F_2 109.3 . . ?
H48D_2 C48'_2 H48F_2 109.5 . . ?
H48E_2 C48'_2 H48F_2 109.5 . . ?
C50_2 C49_2 C54_2 120.0 . . ?
C50_2 C49_2 C6_2 117.6(9) . . ?
C54_2 C49_2 C6_2 122.3(9) . . ?
C49_2 C50_2 C51_2 120.0 . . ?
C49_2 C50_2 H50_2 120.0 . . ?
C51_2 C50_2 H50_2 120.0 . . ?
C52_2 C51_2 C50_2 120.0 . . ?
C52_2 C51_2 H51_2 120.0 . . ?
C50_2 C51_2 H51_2 120.0 . . ?
C53_2 C52_2 C51_2 120.0 . . ?
C53_2 C52_2 H52_2 120.0 . . ?
C51_2 C52_2 H52_2 120.0 . . ?
C52_2 C53_2 C54_2 120.0 . . ?
C52_2 C53_2 H53_2 120.0 . . ?
C54_2 C53_2 H53_2 120.0 . . ?
C53_2 C54_2 C49_2 120.0 . . ?
C53_2 C54_2 H54_2 120.0 . . ?
C49_2 C54_2 H54_2 120.0 . . ?
C50'_2 C49'_2 C54'_2 120.0 . . ?
C50'_2 C49'_2 C6_2 118.7(13) . . ?
C54'_2 C49'_2 C6_2 121.2(13) . . ?
C51'_2 C50'_2 C49'_2 120.0 . . ?
C51'_2 C50'_2 H50'_2 120.0 . . ?
C49'_2 C50'_2 H50'_2 120.0 . . ?
C50'_2 C51'_2 C52'_2 120.0 . . ?
C50'_2 C51'_2 H51'_2 120.0 . . ?
C52'_2 C51'_2 H51'_2 120.0 . . ?
C51'_2 C52'_2 C53'_2 120.0 . . ?
C51'_2 C52'_2 H52'_2 120.0 . . ?
C53'_2 C52'_2 H52'_2 120.0 . . ?
C52'_2 C53'_2 C54'_2 120.0 . . ?
C52'_2 C53'_2 H53'_2 120.0 . . ?
C54'_2 C53'_2 H53'_2 120.0 . . ?
C53'_2 C54'_2 C49'_2 120.0 . . ?
C53'_2 C54'_2 H54'_2 120.0 . . ?
C49'_2 C54'_2 H54'_2 120.0 . . ?
C60_2 C55_2 C56_2 119(2) . . ?
C60_2 C55_2 C16_2 115.3(18) . . ?
C56_2 C55_2 C16_2 126.0(19) . . ?
C57_2 C56_2 C55_2 121(2) . . ?
C57_2 C56_2 H56_2 119.4 . . ?
C55_2 C56_2 H56_2 119.8 . . ?
C58_2 C57_2 C56_2 118(2) . . ?
C58_2 C57_2 H57_2 120.9 . . ?
C56_2 C57_2 H57_2 121.2 . . ?
C59_2 C58_2 C57_2 123(2) . . ?
C59_2 C58_2 H58_2 118.5 . . ?
C57_2 C58_2 H58_2 118.5 . . ?
C58_2 C59_2 C60_2 120(2) . . ?
C58_2 C59_2 H59_2 120.3 . . ?
C60_2 C59_2 H59_2 120.1 . . ?
C55_2 C60_2 C59_2 120(2) . . ?
C55_2 C60_2 H60_2 120.0 . . ?
C59_2 C60_2 H60_2 120.1 . . ?
C56'_2 C55'_2 C60'_2 120.0 . . ?
C56'_2 C55'_2 C16_2 118.3(10) . . ?
C60'_2 C55'_2 C16_2 121.4(10) . . ?
C57'_2 C56'_2 C55'_2 120.0 . . ?
C57'_2 C56'_2 H56'_2 120.0 . . ?
C55'_2 C56'_2 H56'_2 120.0 . . ?
C56'_2 C57'_2 C58'_2 120.0 . . ?
C56'_2 C57'_2 H57'_2 120.0 . . ?
C58'_2 C57'_2 H57'_2 120.0 . . ?
C59'_2 C58'_2 C57'_2 120.0 . . ?
C59'_2 C58'_2 H58'_2 120.0 . . ?
C57'_2 C58'_2 H58'_2 120.0 . . ?
C58'_2 C59'_2 C60'_2 120.0 . . ?
C58'_2 C59'_2 H59'_2 120.0 . . ?
C60'_2 C59'_2 H59'_2 120.0 . . ?
C59'_2 C60'_2 C55'_2 120.0 . . ?
C59'_2 C60'_2 H60'_2 120.0 . . ?
C55'_2 C60'_2 H60'_2 120.0 . . ?
N2_3 N1_3 C2_3 109.6(6) . . ?
N2_3 N1_3 Rh1_1 118.2(5) . . ?
C2_3 N1_3 Rh1_1 114.5(5) . . ?
N2_3 N1_3 H1_3 104.3 . . ?
C2_3 N1_3 H1_3 104.3 . . ?
Rh1_1 N1_3 H1_3 104.3 . . ?
N1_3 N2_3 C1_3 109.7(6) . . ?
N1_3 N2_3 Rh1_2 117.3(5) . . ?
C1_3 N2_3 Rh1_2 114.6(5) . . ?
N1_3 N2_3 H2_3 104.5 . . ?
C1_3 N2_3 H2_3 104.5 . . ?
Rh1_2 N2_3 H2_3 104.6 . . ?
N2_3 C1_3 H1A_3 109.5 . . ?
N2_3 C1_3 H1B_3 109.4 . . ?
H1A_3 C1_3 H1B_3 109.5 . . ?
N2_3 C1_3 H1C_3 109.5 . . ?
H1A_3 C1_3 H1C_3 109.5 . . ?
H1B_3 C1_3 H1C_3 109.5 . . ?
N1_3 C2_3 H2A_3 109.5 . . ?
N1_3 C2_3 H2B_3 109.5 . . ?
H2A_3 C2_3 H2B_3 109.5 . . ?
N1_3 C2_3 H2C_3 109.5 . . ?
H2A_3 C2_3 H2C_3 109.5 . . ?
H2B_3 C2_3 H2C_3 109.5 . . ?
Cl2'_3 C10'_3 Cl1'_3 113.6(9) . . ?
Cl2'_3 C10'_3 H10A_3 109.2 . . ?
Cl1'_3 C10'_3 H10A_3 110.3 . . ?
Cl2'_3 C10'_3 H10B_3 109.1 . . ?
Cl1'_3 C10'_3 H10B_3 106.7 . . ?
H10A_3 C10'_3 H10B_3 107.7 . . ?
Cl2_3 C10_3 Cl1_3 107.6(8) . . ?
Cl2_3 C10_3 H10C_3 110.7 . . ?
Cl1_3 C10_3 H10C_3 108.9 . . ?
Cl2_3 C10_3 H10D_3 110.6 . . ?
Cl1_3 C10_3 H10D_3 110.5 . . ?
H10C_3 C10_3 H10D_3 108.5 . . ?

loop_
_geom_bond_atom_site_label_1
_geom_bond_atom_site_label_2
_geom_bond_distance
_geom_bond_site_symmetry_2
_geom_bond_publ_flag
I1_1 Rh1_1 2.6261(8) . ?
Rh1_1 N2_1 2.031(7) . ?
Rh1_1 N4_1 2.032(7) . ?
Rh1_1 N3_1 2.037(6) . ?
Rh1_1 N1_1 2.047(7) . ?
Rh1_1 N1_3 2.195(7) . ?
N1_1 C2_1 1.378(11) . ?
N1_1 C5_1 1.387(10) . ?
N2_1 C10_1 1.380(11) . ?
N2_1 C7_1 1.393(11) . ?
N3_1 C12_1 1.378(10) . ?
N3_1 C15_1 1.384(11) . ?
N4_1 C20_1 1.372(11) . ?
N4_1 C17_1 1.379(11) . ?
C1_1 C2_1 1.376(13) . ?
C1_1 C20_1 1.378(13) . ?
C1_1 H1_1 0.9500 . ?
C2_1 C3_1 1.452(12) . ?
C3_1 C4_1 1.363(14) . ?
C3_1 C25_1 1.498(14) . ?
C4_1 C5_1 1.468(12) . ?
C4_1 C21_1 1.505(12) . ?
C5_1 C6_1 1.390(13) . ?
C6_1 C7_1 1.413(12) . ?
C6_1 C49_1 1.518(12) . ?
C7_1 C8_1 1.459(13) . ?
C8_1 C9_1 1.344(13) . ?
C8_1 C22_1 1.514(13) . ?
C9_1 C10_1 1.444(12) . ?
C9_1 C31_1 1.481(14) . ?
C10_1 C11_1 1.378(12) . ?
C11_1 C12_1 1.376(12) . ?
C11_1 H11_1 0.9500 . ?
C12_1 C13_1 1.435(11) . ?
C13_1 C14_1 1.338(13) . ?
C13_1 C37_1 1.505(13) . ?
C14_1 C15_1 1.477(12) . ?
C14_1 C23_1 1.516(14) . ?
C15_1 C16_1 1.414(13) . ?
C16_1 C17_1 1.387(12) . ?
C16_1 C55'_1 1.498(13) . ?
C16_1 C55_1 1.506(13) . ?
C17_1 C18_1 1.482(13) . ?
C18_1 C19_1 1.325(13) . ?
C18_1 C24_1 1.521(15) . ?
C19_1 C20_1 1.446(13) . ?
C19_1 C43_1 1.514(14) . ?
C21_1 H21A_1 0.9800 . ?
C21_1 H21B_1 0.9800 . ?
C21_1 H21C_1 0.9800 . ?
C22_1 H22A_1 0.9800 . ?
C22_1 H22B_1 0.9800 . ?
C22_1 H22C_1 0.9800 . ?
C23_1 H23A_1 0.9800 . ?
C23_1 H23B_1 0.9800 . ?
C23_1 H23C_1 0.9800 . ?
C24_1 H24A_1 0.9800 . ?
C24_1 H24B_1 0.9800 . ?
C24_1 H24C_1 0.9800 . ?
C25_1 C26_1 1.462(16) . ?
C25_1 H25A_1 0.9900 . ?
C25_1 H25B_1 0.9900 . ?
C26_1 C27_1 1.355(18) . ?
C26_1 H26A_1 0.9900 . ?
C26_1 H26B_1 0.9900 . ?
C27_1 C28_1 1.66(2) . ?
C27_1 H27A_1 0.9900 . ?
C27_1 H27B_1 0.9900 . ?
C28_1 C29_1 1.36(2) . ?
C28_1 H28A_1 0.9900 . ?
C28_1 H28B_1 0.9900 . ?
C29_1 C30_1 1.61(3) . ?
C29_1 H29A_1 0.9900 . ?
C29_1 H29B_1 0.9900 . ?
C30_1 H30A_1 0.9800 . ?
C30_1 H30B_1 0.9800 . ?
C30_1 H30C_1 0.9800 . ?
C31_1 C32_1 1.559(16) . ?
C31_1 H31A_1 0.9900 . ?
C31_1 H31B_1 0.9900 . ?
C32_1 C33_1 1.529(17) . ?
C32_1 H32A_1 0.9900 . ?
C32_1 H32B_1 0.9900 . ?
C33_1 C34_1 1.524(18) . ?
C33_1 H33A_1 0.9900 . ?
C33_1 H33B_1 0.9900 . ?
C34_1 C35_1 1.523(11) . ?
C34_1 H34A_1 0.9900 . ?
C34_1 H34B_1 0.9900 . ?
C35_1 C36_1 1.529(11) . ?
C35_1 H35A_1 0.9900 . ?
C35_1 H35B_1 0.9900 . ?
C36_1 H36A_1 0.9800 . ?
C36_1 H36B_1 0.9800 . ?
C36_1 H36C_1 0.9800 . ?
C35'_1 C36'_1 1.48(3) . ?
C35'_1 H35C_1 0.9900 . ?
C35'_1 H35D_1 0.9900 . ?
C36'_1 H36D_1 0.9800 . ?
C36'_1 H36E_1 0.9800 . ?
C36'_1 H36F_1 0.9800 . ?
C37_1 C38_1 1.497(16) . ?
C37_1 H37A_1 0.9900 . ?
C37_1 H37B_1 0.9900 . ?
C38_1 C39_1 1.435(18) . ?
C38_1 H38A_1 0.9900 . ?
C38_1 H38B_1 0.9900 . ?
C39_1 C40_1 1.646(18) . ?
C39_1 H39A_1 0.9900 . ?
C39_1 H39B_1 0.9900 . ?
C40_1 C41_1 1.529(10) . ?
C40_1 H40A_1 0.9900 . ?
C40_1 H40B_1 0.9900 . ?
C41_1 C42_1 1.510(10) . ?
C41_1 H41A_1 0.9900 . ?
C41_1 H41B_1 0.9900 . ?
C42_1 H42A_1 0.9800 . ?
C42_1 H42B_1 0.9800 . ?
C42_1 H42C_1 0.9800 . ?
C41'_1 C42'_1 1.519(11) . ?
C41'_1 H41C_1 0.9900 . ?
C41'_1 H41D_1 0.9900 . ?
C42'_1 H42D_1 0.9802 . ?
C42'_1 H42E_1 0.9802 . ?
C42'_1 H42F_1 0.9802 . ?
C43_1 C44_1 1.548(16) . ?
C43_1 H43A_1 0.9900 . ?
C43_1 H43B_1 0.9900 . ?
C44_1 C45_1 1.514(18) . ?
C44_1 H44A_1 0.9900 . ?
C44_1 H44B_1 0.9900 . ?
C45_1 C46_1 1.54(2) . ?
C45_1 H45A_1 0.9900 . ?
C45_1 H45B_1 0.9900 . ?
C46_1 C47_1 1.51(2) . ?
C46_1 H46A_1 0.9900 . ?
C46_1 H46B_1 0.9900 . ?
C47_1 C48_1 1.57(3) . ?
C47_1 H47A_1 0.9900 . ?
C47_1 H47B_1 0.9900 . ?
C48_1 H48A_1 0.9800 . ?
C48_1 H48B_1 0.9800 . ?
C48_1 H48C_1 0.9800 . ?
C49_1 C50_1 1.364(13) . ?
C49_1 C54_1 1.392(14) . ?
C50_1 C51_1 1.384(13) . ?
C50_1 H50_1 0.9500 . ?
C51_1 C52_1 1.376(15) . ?
C51_1 H51_1 0.9500 . ?
C52_1 C53_1 1.366(15) . ?
C52_1 H52_1 0.9500 . ?
C53_1 C54_1 1.382(14) . ?
C53_1 H53_1 0.9500 . ?
C54_1 H54_1 0.9500 . ?
C55_1 C56_1 1.3900 . ?
C55_1 C60_1 1.3900 . ?
C56_1 C57_1 1.3900 . ?
C56_1 H56_1 0.9500 . ?
C57_1 C58_1 1.3900 . ?
C57_1 H57_1 0.9500 . ?
C58_1 C59_1 1.3900 . ?
C58_1 H58_1 0.9500 . ?
C59_1 C60_1 1.3900 . ?
C59_1 H59_1 0.9500 . ?
C60_1 H60_1 0.9500 . ?
C55'_1 C56'_1 1.3900 . ?
C55'_1 C60'_1 1.3900 . ?
C56'_1 C57'_1 1.3900 . ?
C56'_1 H56'_1 0.9500 . ?
C57'_1 C58'_1 1.3900 . ?
C57'_1 H57'_1 0.9500 . ?
C58'_1 C59'_1 1.3900 . ?
C58'_1 H58'_1 0.9500 . ?
C59'_1 C60'_1 1.3900 . ?
C59'_1 H59'_1 0.9500 . ?
C60'_1 H60'_1 0.9500 . ?
I1_2 Rh1_2 2.6261(9) . ?
Rh1_2 N4_2 2.029(7) . ?
Rh1_2 N1_2 2.032(7) . ?
Rh1_2 N2_2 2.037(6) . ?
Rh1_2 N3_2 2.038(7) . ?
Rh1_2 N2_3 2.199(7) . ?
N1_2 C2_2 1.377(11) . ?
N1_2 C5_2 1.384(12) . ?
N2_2 C10_2 1.374(11) . ?
N2_2 C7_2 1.384(11) . ?
N3_2 C15_2 1.388(12) . ?
N3_2 C12_2 1.394(11) . ?
N4_2 C20_2 1.372(13) . ?
N4_2 C17_2 1.382(13) . ?
C1_2 C2_2 1.383(14) . ?
C1_2 C20_2 1.389(15) . ?
C1_2 H1_2 0.9500 . ?
C2_2 C3_2 1.446(15) . ?
C3_2 C4_2 1.353(15) . ?
C3_2 C25_2 1.501(13) . ?
C4_2 C5_2 1.464(13) . ?
C4_2 C21_2 1.496(16) . ?
C5_2 C6_2 1.393(12) . ?
C6_2 C7_2 1.415(13) . ?
C6_2 C49'_2 1.429(16) . ?
C6_2 C49_2 1.532(13) . ?
C7_2 C8_2 1.462(12) . ?
C8_2 C9_2 1.352(13) . ?
C8_2 C22_2 1.516(13) . ?
C9_2 C10_2 1.445(12) . ?
C9_2 C31_2 1.518(13) . ?
C10_2 C11_2 1.380(13) . ?
C11_2 C12_2 1.371(12) . ?
C11_2 H11_2 0.9500 . ?
C12_2 C13_2 1.442(13) . ?
C13_2 C14_2 1.370(14) . ?
C13_2 C37_2 1.464(14) . ?
C14_2 C15_2 1.453(15) . ?
C14_2 C23_2 1.508(15) . ?
C15_2 C16_2 1.403(14) . ?
C16_2 C17_2 1.387(16) . ?
C16_2 C55'_2 1.444(14) . ?
C16_2 C55_2 1.59(3) . ?
C17_2 C18_2 1.450(14) . ?
C18_2 C19_2 1.308(19) . ?
C18_2 C24_2 1.517(16) . ?
C19_2 C20_2 1.457(14) . ?
C19_2 C43_2 1.604(16) . ?
C21_2 H21A_2 0.9800 . ?
C21_2 H21B_2 0.9800 . ?
C21_2 H21C_2 0.9800 . ?
C22_2 H22A_2 0.9800 . ?
C22_2 H22B_2 0.9800 . ?
C22_2 H22C_2 0.9800 . ?
C23_2 H23A_2 0.9800 . ?
C23_2 H23B_2 0.9800 . ?
C23_2 H23C_2 0.9800 . ?
C24_2 H24A_2 0.9800 . ?
C24_2 H24B_2 0.9800 . ?
C24_2 H24C_2 0.9800 . ?
C25_2 C26_2 1.537(10) . ?
C25_2 H25A_2 0.9900 . ?
C25_2 H25B_2 0.9900 . ?
C26_2 C27_2 1.511(10) . ?
C26_2 H26A_2 0.9900 . ?
C26_2 H26B_2 0.9900 . ?
C27_2 C28_2 1.511(10) . ?
C27_2 H27A_2 0.9900 . ?
C27_2 H27B_2 0.9900 . ?
C28_2 C29_2 1.523(10) . ?
C28_2 H28A_2 0.9900 . ?
C28_2 H28B_2 0.9900 . ?
C29_2 C30_2 1.512(11) . ?
C29_2 H29A_2 0.9900 . ?
C29_2 H29B_2 0.9900 . ?
C30_2 H30A_2 0.9800 . ?
C30_2 H30B_2 0.9800 . ?
C30_2 H30C_2 0.9800 . ?
C26'_2 C27'_2 1.523(10) . ?
C26'_2 H26C_2 0.9900 . ?
C26'_2 H26D_2 0.9900 . ?
C27'_2 C28'_2 1.517(10) . ?
C27'_2 H27C_2 0.9900 . ?
C27'_2 H27D_2 0.9900 . ?
C28'_2 C29'_2 1.521(11) . ?
C28'_2 H28C_2 0.9900 . ?
C28'_2 H28D_2 0.9900 . ?
C29'_2 C30'_2 1.517(11) . ?
C29'_2 H29C_2 0.9900 . ?
C29'_2 H29D_2 0.9900 . ?
C30'_2 H30D_2 0.9802 . ?
C30'_2 H30E_2 0.9802 . ?
C30'_2 H30F_2 0.9802 . ?
C31_2 C32_2 1.518(9) . ?
C31_2 H31A_2 0.9900 . ?
C31_2 H31B_2 0.9900 . ?
C32_2 C33_2 1.513(10) . ?
C32_2 H32A_2 0.9900 . ?
C32_2 H32B_2 0.9900 . ?
C33_2 C34_2 1.509(10) . ?
C33_2 H33A_2 0.9900 . ?
C33_2 H33B_2 0.9900 . ?
C34_2 C35_2 1.530(10) . ?
C34_2 H34A_2 0.9900 . ?
C34_2 H34B_2 0.9900 . ?
C35_2 C36_2 1.531(10) . ?
C35_2 H35A_2 0.9900 . ?
C35_2 H35B_2 0.9900 . ?
C36_2 H36A_2 0.9800 . ?
C36_2 H36B_2 0.9800 . ?
C36_2 H36C_2 0.9800 . ?
C33'_2 C34'_2 1.521(10) . ?
C33'_2 H33C_2 0.9900 . ?
C33'_2 H33D_2 0.9900 . ?
C34'_2 C35'_2 1.507(10) . ?
C34'_2 H34C_2 0.9900 . ?
C34'_2 H34D_2 0.9900 . ?
C35'_2 C36'_2 1.512(11) . ?
C35'_2 H35C_2 0.9900 . ?
C35'_2 H35D_2 0.9900 . ?
C36'_2 H36D_2 0.9800 . ?
C36'_2 H36E_2 0.9800 . ?
C36'_2 H36F_2 0.9800 . ?
C37_2 C38_2 1.526(15) . ?
C37_2 H37A_2 0.9900 . ?
C37_2 H37B_2 0.9900 . ?
C38_2 C39_2 1.504(15) . ?
C38_2 H38A_2 0.9900 . ?
C38_2 H38B_2 0.9900 . ?
C39_2 C40_2 1.538(10) . ?
C39_2 H39A_2 0.9900 . ?
C39_2 H39B_2 0.9900 . ?
C40_2 C41_2 1.515(10) . ?
C40_2 H40A_2 0.9900 . ?
C40_2 H40B_2 0.9900 . ?
C41_2 C42_2 1.519(11) . ?
C41_2 H41A_2 0.9900 . ?
C41_2 H41B_2 0.9900 . ?
C42_2 H42A_2 0.9800 . ?
C42_2 H42B_2 0.9800 . ?
C42_2 H42C_2 0.9800 . ?
C40'_2 C41'_2 1.522(10) . ?
C40'_2 H40C_2 0.9900 . ?
C40'_2 H40D_2 0.9900 . ?
C41'_2 C42'_2 1.523(11) . ?
C41'_2 H41C_2 0.9900 . ?
C41'_2 H41D_2 0.9900 . ?
C42'_2 H42D_2 0.9800 . ?
C42'_2 H42E_2 0.9800 . ?
C42'_2 H42F_2 0.9800 . ?
C43_2 C44_2 1.519(10) . ?
C43_2 H43A_2 0.9900 . ?
C43_2 H43B_2 0.9900 . ?
C44_2 C45_2 1.533(10) . ?
C44_2 H44A_2 0.9900 . ?
C44_2 H44B_2 0.9900 . ?
C45_2 C46_2 1.506(10) . ?
C45_2 H45A_2 0.9900 . ?
C45_2 H45B_2 0.9900 . ?
C46_2 C47_2 1.531(10) . ?
C46_2 H46A_2 0.9900 . ?
C46_2 H46B_2 0.9900 . ?
C47_2 C48_2 1.530(11) . ?
C47_2 H47A_2 0.9900 . ?
C47_2 H47B_2 0.9900 . ?
C48_2 H48A_2 0.9801 . ?
C48_2 H48B_2 0.9801 . ?
C48_2 H48C_2 0.9801 . ?
C44'_2 C45'_2 1.503(10) . ?
C44'_2 H44C_2 0.9900 . ?
C44'_2 H44D_2 0.9900 . ?
C45'_2 C46'_2 1.533(10) . ?
C45'_2 H45C_2 0.9900 . ?
C45'_2 H45D_2 0.9900 . ?
C46'_2 C47'_2 1.513(11) . ?
C46'_2 H46C_2 0.9900 . ?
C46'_2 H46D_2 0.9900 . ?
C47'_2 C48'_2 1.517(11) . ?
C47'_2 H47C_2 0.9900 . ?
C47'_2 H47D_2 0.9900 . ?
C48'_2 H48D_2 0.9800 . ?
C48'_2 H48E_2 0.9800 . ?
C48'_2 H48F_2 0.9800 . ?
C49_2 C50_2 1.3900 . ?
C49_2 C54_2 1.3900 . ?
C50_2 C51_2 1.3900 . ?
C50_2 H50_2 0.9500 . ?
C51_2 C52_2 1.3900 . ?
C51_2 H51_2 0.9500 . ?
C52_2 C53_2 1.3900 . ?
C52_2 H52_2 0.9500 . ?
C53_2 C54_2 1.3900 . ?
C53_2 H53_2 0.9500 . ?
C54_2 H54_2 0.9500 . ?
C49'_2 C50'_2 1.3900 . ?
C49'_2 C54'_2 1.3900 . ?
C50'_2 C51'_2 1.3900 . ?
C50'_2 H50'_2 0.9500 . ?
C51'_2 C52'_2 1.3900 . ?
C51'_2 H51'_2 0.9500 . ?
C52'_2 C53'_2 1.3900 . ?
C52'_2 H52'_2 0.9500 . ?
C53'_2 C54'_2 1.3900 . ?
C53'_2 H53'_2 0.9500 . ?
C54'_2 H54'_2 0.9500 . ?
C55_2 C60_2 1.40(3) . ?
C55_2 C56_2 1.41(3) . ?
C56_2 C57_2 1.40(3) . ?
C56_2 H56_2 0.9500 . ?
C57_2 C58_2 1.39(3) . ?
C57_2 H57_2 0.9500 . ?
C58_2 C59_2 1.34(3) . ?
C58_2 H58_2 0.9500 . ?
C59_2 C60_2 1.41(3) . ?
C59_2 H59_2 0.9500 . ?
C60_2 H60_2 0.9500 . ?
C55'_2 C56'_2 1.3900 . ?
C55'_2 C60'_2 1.3900 . ?
C56'_2 C57'_2 1.3900 . ?
C56'_2 H56'_2 0.9500 . ?
C57'_2 C58'_2 1.3900 . ?
C57'_2 H57'_2 0.9500 . ?
C58'_2 C59'_2 1.3900 . ?
C58'_2 H58'_2 0.9500 . ?
C59'_2 C60'_2 1.3900 . ?
C59'_2 H59'_2 0.9500 . ?
C60'_2 H60'_2 0.9500 . ?
N1_3 N2_3 1.479(9) . ?
N1_3 C2_3 1.490(11) . ?
N1_3 H1_3 0.9300 . ?
N2_3 C1_3 1.509(11) . ?
N2_3 H2_3 0.9300 . ?
C1_3 H1A_3 0.9800 . ?
C1_3 H1B_3 0.9800 . ?
C1_3 H1C_3 0.9800 . ?
C2_3 H2A_3 0.9800 . ?
C2_3 H2B_3 0.9800 . ?
C2_3 H2C_3 0.9800 . ?
C10'_3 Cl2'_3 1.683(13) . ?
C10'_3 Cl1'_3 1.708(13) . ?
C10'_3 H10A_3 0.9900 . ?
C10'_3 H10B_3 0.9900 . ?
C10_3 Cl2_3 1.733(13) . ?
C10_3 Cl1_3 1.748(13) . ?
C10_3 H10C_3 0.9900 . ?
C10_3 H10D_3 0.9900 . ?

loop_
_geom_torsion_atom_site_label_1
_geom_torsion_atom_site_label_2
_geom_torsion_atom_site_label_3
_geom_torsion_atom_site_label_4
_geom_torsion
_geom_torsion_site_symmetry_1
_geom_torsion_site_symmetry_2
_geom_torsion_site_symmetry_3
_geom_torsion_site_symmetry_4
_geom_torsion_publ_flag
N2_1 Rh1_1 N1_1 C2_1 -179.4(7) . . . . ?
N4_1 Rh1_1 N1_1 C2_1 -0.5(7) . . . . ?
N3_1 Rh1_1 N1_1 C2_1 159(48) . . . . ?
N1_3 Rh1_1 N1_1 C2_1 -93.3(7) . . . . ?
I1_1 Rh1_1 N1_1 C2_1 87.4(6) . . . . ?
N2_1 Rh1_1 N1_1 C5_1 17.3(7) . . . . ?
N4_1 Rh1_1 N1_1 C5_1 -163.7(7) . . . . ?
N3_1 Rh1_1 N1_1 C5_1 -5(24) . . . . ?
N1_3 Rh1_1 N1_1 C5_1 103.5(7) . . . . ?
I1_1 Rh1_1 N1_1 C5_1 -75.9(7) . . . . ?
N4_1 Rh1_1 N2_1 C10_1 69(15) . . . . ?
N3_1 Rh1_1 N2_1 C10_1 -7.5(6) . . . . ?
N1_1 Rh1_1 N2_1 C10_1 172.7(7) . . . . ?
N1_3 Rh1_1 N2_1 C10_1 85.2(6) . . . . ?
I1_1 Rh1_1 N2_1 C10_1 -98.3(6) . . . . ?
N4_1 Rh1_1 N2_1 C7_1 -110(15) . . . . ?
N3_1 Rh1_1 N2_1 C7_1 173.8(7) . . . . ?
N1_1 Rh1_1 N2_1 C7_1 -6.0(7) . . . . ?
N1_3 Rh1_1 N2_1 C7_1 -93.5(7) . . . . ?
I1_1 Rh1_1 N2_1 C7_1 83.0(7) . . . . ?
N2_1 Rh1_1 N3_1 C12_1 3.0(6) . . . . ?
N4_1 Rh1_1 N3_1 C12_1 -176.0(6) . . . . ?
N1_1 Rh1_1 N3_1 C12_1 25(24) . . . . ?
N1_3 Rh1_1 N3_1 C12_1 -83.1(6) . . . . ?
I1_1 Rh1_1 N3_1 C12_1 96.2(6) . . . . ?
N2_1 Rh1_1 N3_1 C15_1 -173.1(7) . . . . ?
N4_1 Rh1_1 N3_1 C15_1 7.9(7) . . . . ?
N1_1 Rh1_1 N3_1 C15_1 -151(23) . . . . ?
N1_3 Rh1_1 N3_1 C15_1 100.7(7) . . . . ?
I1_1 Rh1_1 N3_1 C15_1 -79.9(7) . . . . ?
N2_1 Rh1_1 N4_1 C20_1 98(15) . . . . ?
N3_1 Rh1_1 N4_1 C20_1 173.9(7) . . . . ?
N1_1 Rh1_1 N4_1 C20_1 -6.3(7) . . . . ?
N1_3 Rh1_1 N4_1 C20_1 81.1(7) . . . . ?
I1_1 Rh1_1 N4_1 C20_1 -95.3(7) . . . . ?
N2_1 Rh1_1 N4_1 C17_1 -88(15) . . . . ?
N3_1 Rh1_1 N4_1 C17_1 -11.2(7) . . . . ?
N1_1 Rh1_1 N4_1 C17_1 168.6(7) . . . . ?
N1_3 Rh1_1 N4_1 C17_1 -103.9(7) . . . . ?
I1_1 Rh1_1 N4_1 C17_1 79.6(7) . . . . ?
C20_1 C1_1 C2_1 N1_1 -12.9(16) . . . . ?
C20_1 C1_1 C2_1 C3_1 161.4(9) . . . . ?
C5_1 N1_1 C2_1 C1_1 175.2(8) . . . . ?
Rh1_1 N1_1 C2_1 C1_1 9.1(12) . . . . ?
C5_1 N1_1 C2_1 C3_1 0.1(10) . . . . ?
Rh1_1 N1_1 C2_1 C3_1 -166.0(6) . . . . ?
C1_1 C2_1 C3_1 C4_1 -174.0(9) . . . . ?
N1_1 C2_1 C3_1 C4_1 1.0(10) . . . . ?
C1_1 C2_1 C3_1 C25_1 3.3(15) . . . . ?
N1_1 C2_1 C3_1 C25_1 178.3(9) . . . . ?
C2_1 C3_1 C4_1 C5_1 -1.7(10) . . . . ?
C25_1 C3_1 C4_1 C5_1 -179.0(9) . . . . ?
C2_1 C3_1 C4_1 C21_1 175.5(9) . . . . ?
C25_1 C3_1 C4_1 C21_1 -1.7(16) . . . . ?
C2_1 N1_1 C5_1 C6_1 176.1(8) . . . . ?
Rh1_1 N1_1 C5_1 C6_1 -18.5(12) . . . . ?
C2_1 N1_1 C5_1 C4_1 -1.2(9) . . . . ?
Rh1_1 N1_1 C5_1 C4_1 164.2(6) . . . . ?
C3_1 C4_1 C5_1 N1_1 1.9(10) . . . . ?
C21_1 C4_1 C5_1 N1_1 -175.1(9) . . . . ?
C3_1 C4_1 C5_1 C6_1 -175.3(9) . . . . ?
C21_1 C4_1 C5_1 C6_1 7.7(16) . . . . ?
N1_1 C5_1 C6_1 C7_1 2.1(14) . . . . ?
C4_1 C5_1 C6_1 C7_1 178.9(8) . . . . ?
N1_1 C5_1 C6_1 C49_1 177.6(8) . . . . ?
C4_1 C5_1 C6_1 C49_1 -5.6(13) . . . . ?
C10_1 N2_1 C7_1 C6_1 175.9(8) . . . . ?
Rh1_1 N2_1 C7_1 C6_1 -5.2(12) . . . . ?
C10_1 N2_1 C7_1 C8_1 -3.8(9) . . . . ?
Rh1_1 N2_1 C7_1 C8_1 175.1(6) . . . . ?
C5_1 C6_1 C7_1 N2_1 10.0(13) . . . . ?
C49_1 C6_1 C7_1 N2_1 -165.5(8) . . . . ?
C5_1 C6_1 C7_1 C8_1 -170.4(9) . . . . ?
C49_1 C6_1 C7_1 C8_1 14.1(13) . . . . ?
N2_1 C7_1 C8_1 C9_1 1.1(10) . . . . ?
C6_1 C7_1 C8_1 C9_1 -178.5(9) . . . . ?
N2_1 C7_1 C8_1 C22_1 -177.7(10) . . . . ?
C6_1 C7_1 C8_1 C22_1 2.7(16) . . . . ?
C7_1 C8_1 C9_1 C10_1 2.0(10) . . . . ?
C22_1 C8_1 C9_1 C10_1 -179.2(10) . . . . ?
C7_1 C8_1 C9_1 C31_1 -175.5(10) . . . . ?
C22_1 C8_1 C9_1 C31_1 3.3(18) . . . . ?
C7_1 N2_1 C10_1 C11_1 -172.4(8) . . . . ?
Rh1_1 N2_1 C10_1 C11_1 8.7(11) . . . . ?
C7_1 N2_1 C10_1 C9_1 5.0(9) . . . . ?
Rh1_1 N2_1 C10_1 C9_1 -173.9(6) . . . . ?
C8_1 C9_1 C10_1 C11_1 172.9(9) . . . . ?
C31_1 C9_1 C10_1 C11_1 -9.4(14) . . . . ?
C8_1 C9_1 C10_1 N2_1 -4.5(10) . . . . ?
C31_1 C9_1 C10_1 N2_1 173.2(8) . . . . ?
N2_1 C10_1 C11_1 C12_1 -3.1(14) . . . . ?
C9_1 C10_1 C11_1 C12_1 179.9(9) . . . . ?
C10_1 C11_1 C12_1 N3_1 -2.2(14) . . . . ?
C10_1 C11_1 C12_1 C13_1 179.5(9) . . . . ?
C15_1 N3_1 C12_1 C11_1 177.8(8) . . . . ?
Rh1_1 N3_1 C12_1 C11_1 0.9(11) . . . . ?
C15_1 N3_1 C12_1 C13_1 -3.7(9) . . . . ?
Rh1_1 N3_1 C12_1 C13_1 179.4(5) . . . . ?
C11_1 C12_1 C13_1 C14_1 -178.2(8) . . . . ?
N3_1 C12_1 C13_1 C14_1 3.3(10) . . . . ?
C11_1 C12_1 C13_1 C37_1 3.8(14) . . . . ?
N3_1 C12_1 C13_1 C37_1 -174.7(8) . . . . ?
C12_1 C13_1 C14_1 C15_1 -1.5(11) . . . . ?
C37_1 C13_1 C14_1 C15_1 176.4(9) . . . . ?
C12_1 C13_1 C14_1 C23_1 -178.1(10) . . . . ?
C37_1 C13_1 C14_1 C23_1 -0.2(17) . . . . ?
C12_1 N3_1 C15_1 C16_1 -177.9(8) . . . . ?
Rh1_1 N3_1 C15_1 C16_1 -1.2(12) . . . . ?
C12_1 N3_1 C15_1 C14_1 2.7(9) . . . . ?
Rh1_1 N3_1 C15_1 C14_1 179.4(6) . . . . ?
C13_1 C14_1 C15_1 N3_1 -0.8(10) . . . . ?
C23_1 C14_1 C15_1 N3_1 175.7(10) . . . . ?
C13_1 C14_1 C15_1 C16_1 179.9(9) . . . . ?
C23_1 C14_1 C15_1 C16_1 -3.7(17) . . . . ?
N3_1 C15_1 C16_1 C17_1 -6.7(15) . . . . ?
C14_1 C15_1 C16_1 C17_1 172.5(9) . . . . ?
N3_1 C15_1 C16_1 C55'_1 -178.2(9) . . . . ?
C14_1 C15_1 C16_1 C55'_1 1.1(15) . . . . ?
N3_1 C15_1 C16_1 C55_1 163.2(9) . . . . ?
C14_1 C15_1 C16_1 C55_1 -17.6(14) . . . . ?
C20_1 N4_1 C17_1 C16_1 -176.4(9) . . . . ?
Rh1_1 N4_1 C17_1 C16_1 8.0(14) . . . . ?
C20_1 N4_1 C17_1 C18_1 -0.4(10) . . . . ?
Rh1_1 N4_1 C17_1 C18_1 -176.0(6) . . . . ?
C15_1 C16_1 C17_1 N4_1 3.3(16) . . . . ?
C55'_1 C16_1 C17_1 N4_1 174.8(9) . . . . ?
C55_1 C16_1 C17_1 N4_1 -166.3(9) . . . . ?
C15_1 C16_1 C17_1 C18_1 -172.0(10) . . . . ?
C55'_1 C16_1 C17_1 C18_1 -0.5(16) . . . . ?
C55_1 C16_1 C17_1 C18_1 18.4(16) . . . . ?
N4_1 C17_1 C18_1 C19_1 -2.4(11) . . . . ?
C16_1 C17_1 C18_1 C19_1 173.6(10) . . . . ?
N4_1 C17_1 C18_1 C24_1 176.1(11) . . . . ?
C16_1 C17_1 C18_1 C24_1 -7.9(18) . . . . ?
C17_1 C18_1 C19_1 C20_1 4.0(11) . . . . ?
C24_1 C18_1 C19_1 C20_1 -174.6(10) . . . . ?
C17_1 C18_1 C19_1 C43_1 178.7(10) . . . . ?
C24_1 C18_1 C19_1 C43_1 0.1(18) . . . . ?
C17_1 N4_1 C20_1 C1_1 -170.3(9) . . . . ?
Rh1_1 N4_1 C20_1 C1_1 5.5(12) . . . . ?
C17_1 N4_1 C20_1 C19_1 2.8(10) . . . . ?
Rh1_1 N4_1 C20_1 C19_1 178.6(6) . . . . ?
C2_1 C1_1 C20_1 N4_1 4.8(16) . . . . ?
C2_1 C1_1 C20_1 C19_1 -167.3(10) . . . . ?
C18_1 C19_1 C20_1 N4_1 -4.4(11) . . . . ?
C43_1 C19_1 C20_1 N4_1 -179.4(9) . . . . ?
C18_1 C19_1 C20_1 C1_1 168.7(9) . . . . ?
C43_1 C19_1 C20_1 C1_1 -6.3(15) . . . . ?
C4_1 C3_1 C25_1 C26_1 68.0(15) . . . . ?
C2_1 C3_1 C25_1 C26_1 -108.7(12) . . . . ?
C3_1 C25_1 C26_1 C27_1 68.7(15) . . . . ?
C25_1 C26_1 C27_1 C28_1 -178.4(11) . . . . ?
C26_1 C27_1 C28_1 C29_1 177.6(17) . . . . ?
C27_1 C28_1 C29_1 C30_1 -178.4(15) . . . . ?
C8_1 C9_1 C31_1 C32_1 99.8(13) . . . . ?
C10_1 C9_1 C31_1 C32_1 -77.4(12) . . . . ?
C9_1 C31_1 C32_1 C33_1 176.7(10) . . . . ?
C31_1 C32_1 C33_1 C34_1 -179.5(11) . . . . ?
C32_1 C33_1 C34_1 C35_1 171.9(13) . . . . ?
C33_1 C34_1 C35_1 C36_1 -80(3) . . . . ?
C14_1 C13_1 C37_1 C38_1 -80.5(14) . . . . ?
C12_1 C13_1 C37_1 C38_1 97.0(12) . . . . ?
C13_1 C37_1 C38_1 C39_1 -63.4(15) . . . . ?
C37_1 C38_1 C39_1 C40_1 164.7(10) . . . . ?
C38_1 C39_1 C40_1 C41_1 91.4(18) . . . . ?
C39_1 C40_1 C41_1 C42_1 151(3) . . . . ?
C18_1 C19_1 C43_1 C44_1 -89.0(13) . . . . ?
C20_1 C19_1 C43_1 C44_1 84.9(13) . . . . ?
C19_1 C43_1 C44_1 C45_1 -175.0(10) . . . . ?
C43_1 C44_1 C45_1 C46_1 179.0(12) . . . . ?
C44_1 C45_1 C46_1 C47_1 -178.2(15) . . . . ?
C45_1 C46_1 C47_1 C48_1 177.2(16) . . . . ?
C5_1 C6_1 C49_1 C50_1 -93.2(11) . . . . ?
C7_1 C6_1 C49_1 C50_1 82.7(12) . . . . ?
C5_1 C6_1 C49_1 C54_1 83.7(12) . . . . ?
C7_1 C6_1 C49_1 C54_1 -100.4(11) . . . . ?
C54_1 C49_1 C50_1 C51_1 -1.0(16) . . . . ?
C6_1 C49_1 C50_1 C51_1 175.9(10) . . . . ?
C49_1 C50_1 C51_1 C52_1 0.9(18) . . . . ?
C50_1 C51_1 C52_1 C53_1 1.3(18) . . . . ?
C51_1 C52_1 C53_1 C54_1 -3.3(19) . . . . ?
C52_1 C53_1 C54_1 C49_1 3(2) . . . . ?
C50_1 C49_1 C54_1 C53_1 -1.0(17) . . . . ?
C6_1 C49_1 C54_1 C53_1 -177.9(11) . . . . ?
C17_1 C16_1 C55_1 C56_1 -95.6(12) . . . . ?
C15_1 C16_1 C55_1 C56_1 93.9(11) . . . . ?
C55'_1 C16_1 C55_1 C56_1 -7(4) . . . . ?
C17_1 C16_1 C55_1 C60_1 88.6(13) . . . . ?
C15_1 C16_1 C55_1 C60_1 -81.9(13) . . . . ?
C55'_1 C16_1 C55_1 C60_1 177(5) . . . . ?
C60_1 C55_1 C56_1 C57_1 0.0 . . . . ?
C16_1 C55_1 C56_1 C57_1 -176.0(15) . . . . ?
C55_1 C56_1 C57_1 C58_1 0.0 . . . . ?
C56_1 C57_1 C58_1 C59_1 0.0 . . . . ?
C57_1 C58_1 C59_1 C60_1 0.0 . . . . ?
C58_1 C59_1 C60_1 C55_1 0.0 . . . . ?
C56_1 C55_1 C60_1 C59_1 0.0 . . . . ?
C16_1 C55_1 C60_1 C59_1 175.7(16) . . . . ?
C17_1 C16_1 C55'_1 C56'_1 -81.3(14) . . . . ?
C15_1 C16_1 C55'_1 C56'_1 90.8(13) . . . . ?
C55_1 C16_1 C55'_1 C56'_1 178(5) . . . . ?
C17_1 C16_1 C55'_1 C60'_1 100.8(11) . . . . ?
C15_1 C16_1 C55'_1 C60'_1 -87.0(12) . . . . ?
C55_1 C16_1 C55'_1 C60'_1 0(4) . . . . ?
C60'_1 C55'_1 C56'_1 C57'_1 0.0 . . . . ?
C16_1 C55'_1 C56'_1 C57'_1 -177.7(16) . . . . ?
C55'_1 C56'_1 C57'_1 C58'_1 0.0 . . . . ?
C56'_1 C57'_1 C58'_1 C59'_1 0.0 . . . . ?
C57'_1 C58'_1 C59'_1 C60'_1 0.0 . . . . ?
C58'_1 C59'_1 C60'_1 C55'_1 0.0 . . . . ?
C56'_1 C55'_1 C60'_1 C59'_1 0.0 . . . . ?
C16_1 C55'_1 C60'_1 C59'_1 177.9(15) . . . . ?
N4_2 Rh1_2 N1_2 C2_2 -8.5(7) . . . . ?
N2_2 Rh1_2 N1_2 C2_2 172.0(7) . . . . ?
N3_2 Rh1_2 N1_2 C2_2 64(29) . . . . ?
N2_3 Rh1_2 N1_2 C2_2 78.5(7) . . . . ?
I1_2 Rh1_2 N1_2 C2_2 -97.8(7) . . . . ?
N4_2 Rh1_2 N1_2 C5_2 167.5(7) . . . . ?
N2_2 Rh1_2 N1_2 C5_2 -12.0(7) . . . . ?
N3_2 Rh1_2 N1_2 C5_2 -120(28) . . . . ?
N2_3 Rh1_2 N1_2 C5_2 -105.5(7) . . . . ?
I1_2 Rh1_2 N1_2 C5_2 78.3(7) . . . . ?
N4_2 Rh1_2 N2_2 C10_2 43(29) . . . . ?
N1_2 Rh1_2 N2_2 C10_2 -175.8(7) . . . . ?
N3_2 Rh1_2 N2_2 C10_2 3.7(7) . . . . ?
N2_3 Rh1_2 N2_2 C10_2 -83.1(6) . . . . ?
I1_2 Rh1_2 N2_2 C10_2 95.5(6) . . . . ?
N4_2 Rh1_2 N2_2 C7_2 -132(29) . . . . ?
N1_2 Rh1_2 N2_2 C7_2 8.6(7) . . . . ?
N3_2 Rh1_2 N2_2 C7_2 -171.9(7) . . . . ?
N2_3 Rh1_2 N2_2 C7_2 101.3(7) . . . . ?
I1_2 Rh1_2 N2_2 C7_2 -80.1(7) . . . . ?
N4_2 Rh1_2 N3_2 C15_2 -7.0(8) . . . . ?
N1_2 Rh1_2 N3_2 C15_2 -80(29) . . . . ?
N2_2 Rh1_2 N3_2 C15_2 172.6(8) . . . . ?
N2_3 Rh1_2 N3_2 C15_2 -94.0(8) . . . . ?
I1_2 Rh1_2 N3_2 C15_2 82.3(7) . . . . ?
N4_2 Rh1_2 N3_2 C12_2 174.0(7) . . . . ?
N1_2 Rh1_2 N3_2 C12_2 101(28) . . . . ?
N2_2 Rh1_2 N3_2 C12_2 -6.4(7) . . . . ?
N2_3 Rh1_2 N3_2 C12_2 87.1(6) . . . . ?
I1_2 Rh1_2 N3_2 C12_2 -96.7(6) . . . . ?
N1_2 Rh1_2 N4_2 C20_2 1.4(7) . . . . ?
N2_2 Rh1_2 N4_2 C20_2 142(29) . . . . ?
N3_2 Rh1_2 N4_2 C20_2 -178.1(7) . . . . ?
N2_3 Rh1_2 N4_2 C20_2 -91.3(7) . . . . ?
I1_2 Rh1_2 N4_2 C20_2 90.1(7) . . . . ?
N1_2 Rh1_2 N4_2 C17_2 -162.8(8) . . . . ?
N2_2 Rh1_2 N4_2 C17_2 -22(29) . . . . ?
N3_2 Rh1_2 N4_2 C17_2 17.7(8) . . . . ?
N2_3 Rh1_2 N4_2 C17_2 104.5(8) . . . . ?
I1_2 Rh1_2 N4_2 C17_2 -74.1(8) . . . . ?
C5_2 N1_2 C2_2 C1_2 -169.4(9) . . . . ?
Rh1_2 N1_2 C2_2 C1_2 7.4(12) . . . . ?
C5_2 N1_2 C2_2 C3_2 4.0(10) . . . . ?
Rh1_2 N1_2 C2_2 C3_2 -179.2(6) . . . . ?
C20_2 C1_2 C2_2 N1_2 4.1(16) . . . . ?
C20_2 C1_2 C2_2 C3_2 -168.4(10) . . . . ?
N1_2 C2_2 C3_2 C4_2 -5.6(11) . . . . ?
C1_2 C2_2 C3_2 C4_2 167.8(9) . . . . ?
N1_2 C2_2 C3_2 C25_2 177.4(9) . . . . ?
C1_2 C2_2 C3_2 C25_2 -9.1(15) . . . . ?
C2_2 C3_2 C4_2 C5_2 4.9(11) . . . . ?
C25_2 C3_2 C4_2 C5_2 -178.4(9) . . . . ?
C2_2 C3_2 C4_2 C21_2 -175.8(10) . . . . ?
C25_2 C3_2 C4_2 C21_2 0.9(18) . . . . ?
C2_2 N1_2 C5_2 C6_2 -175.1(8) . . . . ?
Rh1_2 N1_2 C5_2 C6_2 8.3(13) . . . . ?
C2_2 N1_2 C5_2 C4_2 -0.9(9) . . . . ?
Rh1_2 N1_2 C5_2 C4_2 -177.5(6) . . . . ?
C3_2 C4_2 C5_2 N1_2 -2.6(11) . . . . ?
C21_2 C4_2 C5_2 N1_2 178.1(10) . . . . ?
C3_2 C4_2 C5_2 C6_2 171.3(9) . . . . ?
C21_2 C4_2 C5_2 C6_2 -8.0(17) . . . . ?
N1_2 C5_2 C6_2 C7_2 3.9(14) . . . . ?
C4_2 C5_2 C6_2 C7_2 -169.2(9) . . . . ?
N1_2 C5_2 C6_2 C49'_2 179.3(11) . . . . ?
C4_2 C5_2 C6_2 C49'_2 6.2(16) . . . . ?
N1_2 C5_2 C6_2 C49_2 -171.4(9) . . . . ?
C4_2 C5_2 C6_2 C49_2 15.6(14) . . . . ?
C10_2 N2_2 C7_2 C6_2 -177.6(8) . . . . ?
Rh1_2 N2_2 C7_2 C6_2 -1.5(12) . . . . ?
C10_2 N2_2 C7_2 C8_2 2.6(9) . . . . ?
Rh1_2 N2_2 C7_2 C8_2 178.8(6) . . . . ?
C5_2 C6_2 C7_2 N2_2 -7.3(14) . . . . ?
C49'_2 C6_2 C7_2 N2_2 177.4(11) . . . . ?
C49_2 C6_2 C7_2 N2_2 168.0(9) . . . . ?
C5_2 C6_2 C7_2 C8_2 172.4(9) . . . . ?
C49'_2 C6_2 C7_2 C8_2 -2.9(16) . . . . ?
C49_2 C6_2 C7_2 C8_2 -12.2(14) . . . . ?
N2_2 C7_2 C8_2 C9_2 -1.4(10) . . . . ?
C6_2 C7_2 C8_2 C9_2 178.9(9) . . . . ?
N2_2 C7_2 C8_2 C22_2 176.8(9) . . . . ?
C6_2 C7_2 C8_2 C22_2 -3.0(16) . . . . ?
C7_2 C8_2 C9_2 C10_2 -0.4(10) . . . . ?
C22_2 C8_2 C9_2 C10_2 -178.7(9) . . . . ?
C7_2 C8_2 C9_2 C31_2 178.1(8) . . . . ?
C22_2 C8_2 C9_2 C31_2 -0.2(15) . . . . ?
C7_2 N2_2 C10_2 C11_2 175.4(8) . . . . ?
Rh1_2 N2_2 C10_2 C11_2 -1.0(11) . . . . ?
C7_2 N2_2 C10_2 C9_2 -2.8(9) . . . . ?
Rh1_2 N2_2 C10_2 C9_2 -179.2(5) . . . . ?
C8_2 C9_2 C10_2 N2_2 2.0(10) . . . . ?
C31_2 C9_2 C10_2 N2_2 -176.6(7) . . . . ?
C8_2 C9_2 C10_2 C11_2 -176.2(8) . . . . ?
C31_2 C9_2 C10_2 C11_2 5.2(13) . . . . ?
N2_2 C10_2 C11_2 C12_2 -0.5(14) . . . . ?
C9_2 C10_2 C11_2 C12_2 177.4(9) . . . . ?
C10_2 C11_2 C12_2 N3_2 -2.8(15) . . . . ?
C10_2 C11_2 C12_2 C13_2 -179.0(8) . . . . ?
C15_2 N3_2 C12_2 C11_2 -172.2(8) . . . . ?
Rh1_2 N3_2 C12_2 C11_2 7.0(12) . . . . ?
C15_2 N3_2 C12_2 C13_2 4.5(9) . . . . ?
Rh1_2 N3_2 C12_2 C13_2 -176.3(6) . . . . ?
C11_2 C12_2 C13_2 C14_2 173.5(9) . . . . ?
N3_2 C12_2 C13_2 C14_2 -3.2(10) . . . . ?
C11_2 C12_2 C13_2 C37_2 -11.7(14) . . . . ?
N3_2 C12_2 C13_2 C37_2 171.6(9) . . . . ?
C12_2 C13_2 C14_2 C15_2 0.6(11) . . . . ?
C37_2 C13_2 C14_2 C15_2 -173.9(10) . . . . ?
C12_2 C13_2 C14_2 C23_2 180.0(10) . . . . ?
C37_2 C13_2 C14_2 C23_2 5.4(17) . . . . ?
C12_2 N3_2 C15_2 C16_2 174.1(8) . . . . ?
Rh1_2 N3_2 C15_2 C16_2 -5.0(13) . . . . ?
C12_2 N3_2 C15_2 C14_2 -4.1(10) . . . . ?
Rh1_2 N3_2 C15_2 C14_2 176.8(6) . . . . ?
C13_2 C14_2 C15_2 N3_2 2.2(11) . . . . ?
C23_2 C14_2 C15_2 N3_2 -177.1(10) . . . . ?
C13_2 C14_2 C15_2 C16_2 -175.9(9) . . . . ?
C23_2 C14_2 C15_2 C16_2 4.8(18) . . . . ?
N3_2 C15_2 C16_2 C17_2 12.0(15) . . . . ?
C14_2 C15_2 C16_2 C17_2 -170.1(10) . . . . ?
N3_2 C15_2 C16_2 C55'_2 -158.4(11) . . . . ?
C14_2 C15_2 C16_2 C55'_2 19.5(17) . . . . ?
N3_2 C15_2 C16_2 C55_2 -171.1(11) . . . . ?
C14_2 C15_2 C16_2 C55_2 6.8(16) . . . . ?
C20_2 N4_2 C17_2 C16_2 176.5(9) . . . . ?
Rh1_2 N4_2 C17_2 C16_2 -17.1(14) . . . . ?
C20_2 N4_2 C17_2 C18_2 -1.7(11) . . . . ?
Rh1_2 N4_2 C17_2 C18_2 164.7(7) . . . . ?
C15_2 C16_2 C17_2 N4_2 -0.9(16) . . . . ?
C55'_2 C16_2 C17_2 N4_2 170.7(10) . . . . ?
C55_2 C16_2 C17_2 N4_2 -177.4(13) . . . . ?
C15_2 C16_2 C17_2 C18_2 176.9(10) . . . . ?
C55'_2 C16_2 C17_2 C18_2 -11.5(16) . . . . ?
C55_2 C16_2 C17_2 C18_2 0.5(19) . . . . ?
N4_2 C17_2 C18_2 C19_2 3.4(13) . . . . ?
C16_2 C17_2 C18_2 C19_2 -174.7(11) . . . . ?
N4_2 C17_2 C18_2 C24_2 -177.7(12) . . . . ?
C16_2 C17_2 C18_2 C24_2 4(2) . . . . ?
C17_2 C18_2 C19_2 C20_2 -3.5(13) . . . . ?
C24_2 C18_2 C19_2 C20_2 177.5(12) . . . . ?
C17_2 C18_2 C19_2 C43_2 -173.2(11) . . . . ?
C24_2 C18_2 C19_2 C43_2 8(2) . . . . ?
C17_2 N4_2 C20_2 C1_2 175.2(9) . . . . ?
Rh1_2 N4_2 C20_2 C1_2 8.0(13) . . . . ?
C17_2 N4_2 C20_2 C19_2 -0.4(10) . . . . ?
Rh1_2 N4_2 C20_2 C19_2 -167.7(6) . . . . ?
C2_2 C1_2 C20_2 N4_2 -12.7(16) . . . . ?
C2_2 C1_2 C20_2 C19_2 162.2(10) . . . . ?
C18_2 C19_2 C20_2 N4_2 2.6(13) . . . . ?
C43_2 C19_2 C20_2 N4_2 173.8(8) . . . . ?
C18_2 C19_2 C20_2 C1_2 -173.0(11) . . . . ?
C43_2 C19_2 C20_2 C1_2 -1.8(15) . . . . ?
C4_2 C3_2 C25_2 C26_2 -92.7(15) . . . . ?
C2_2 C3_2 C25_2 C26_2 83.6(14) . . . . ?
C3_2 C25_2 C26_2 C27_2 -174.8(13) . . . . ?
C25_2 C26_2 C27_2 C28_2 -50(2) . . . . ?
C26_2 C27_2 C28_2 C29_2 -158.6(19) . . . . ?
C27_2 C28_2 C29_2 C30_2 -59(3) . . . . ?
C26'_2 C27'_2 C28'_2 C29'_2 178(3) . . . . ?
C27'_2 C28'_2 C29'_2 C30'_2 -70(5) . . . . ?
C8_2 C9_2 C31_2 C32_2 -84.7(12) . . . . ?
C10_2 C9_2 C31_2 C32_2 93.5(11) . . . . ?
C9_2 C31_2 C32_2 C33_2 -49.8(13) . . . . ?
C31_2 C32_2 C33_2 C34_2 -100.0(14) . . . . ?
C32_2 C33_2 C34_2 C35_2 -66(3) . . . . ?
C33_2 C34_2 C35_2 C36_2 178(3) . . . . ?
C33'_2 C34'_2 C35'_2 C36'_2 60(3) . . . . ?
C14_2 C13_2 C37_2 C38_2 86.2(13) . . . . ?
C12_2 C13_2 C37_2 C38_2 -87.5(12) . . . . ?
C13_2 C37_2 C38_2 C39_2 -171.6(11) . . . . ?
C37_2 C38_2 C39_2 C40_2 161.0(16) . . . . ?
C38_2 C39_2 C40_2 C41_2 176.8(16) . . . . ?
C39_2 C40_2 C41_2 C42_2 87(3) . . . . ?
C18_2 C19_2 C43_2 C44_2 55.5(16) . . . . ?
C20_2 C19_2 C43_2 C44_2 -113.3(10) . . . . ?
C19_2 C43_2 C44_2 C45_2 83.5(19) . . . . ?
C43_2 C44_2 C45_2 C46_2 166(2) . . . . ?
C44_2 C45_2 C46_2 C47_2 -169(3) . . . . ?
C45_2 C46_2 C47_2 C48_2 140(3) . . . . ?
C44'_2 C45'_2 C46'_2 C47'_2 -67(3) . . . . ?
C45'_2 C46'_2 C47'_2 C48'_2 162(3) . . . . ?
C5_2 C6_2 C49_2 C50_2 88.0(12) . . . . ?
C7_2 C6_2 C49_2 C50_2 -87.6(11) . . . . ?
C49'_2 C6_2 C49_2 C50_2 166(13) . . . . ?
C5_2 C6_2 C49_2 C54_2 -89.5(12) . . . . ?
C7_2 C6_2 C49_2 C54_2 94.8(12) . . . . ?
C49'_2 C6_2 C49_2 C54_2 -12(11) . . . . ?
C54_2 C49_2 C50_2 C51_2 0.0 . . . . ?
C6_2 C49_2 C50_2 C51_2 -177.6(15) . . . . ?
C49_2 C50_2 C51_2 C52_2 0.0 . . . . ?
C50_2 C51_2 C52_2 C53_2 0.0 . . . . ?
C51_2 C52_2 C53_2 C54_2 0.0 . . . . ?
C52_2 C53_2 C54_2 C49_2 0.0 . . . . ?
C50_2 C49_2 C54_2 C53_2 0.0 . . . . ?
C6_2 C49_2 C54_2 C53_2 177.5(16) . . . . ?
C5_2 C6_2 C49'_2 C50'_2 97.7(15) . . . . ?
C7_2 C6_2 C49'_2 C50'_2 -86.6(16) . . . . ?
C49_2 C6_2 C49'_2 C50'_2 -9(11) . . . . ?
C5_2 C6_2 C49'_2 C54'_2 -86.1(17) . . . . ?
C7_2 C6_2 C49'_2 C54'_2 89.7(17) . . . . ?
C49_2 C6_2 C49'_2 C54'_2 168(13) . . . . ?
C54'_2 C49'_2 C50'_2 C51'_2 0.0 . . . . ?
C6_2 C49'_2 C50'_2 C51'_2 176(2) . . . . ?
C49'_2 C50'_2 C51'_2 C52'_2 0.0 . . . . ?
C50'_2 C51'_2 C52'_2 C53'_2 0.0 . . . . ?
C51'_2 C52'_2 C53'_2 C54'_2 0.0 . . . . ?
C52'_2 C53'_2 C54'_2 C49'_2 0.0 . . . . ?
C50'_2 C49'_2 C54'_2 C53'_2 0.0 . . . . ?
C6_2 C49'_2 C54'_2 C53'_2 -176(2) . . . . ?
C17_2 C16_2 C55_2 C60_2 -92(2) . . . . ?
C15_2 C16_2 C55_2 C60_2 90.7(19) . . . . ?
C55'_2 C16_2 C55_2 C60_2 -54(3) . . . . ?
C17_2 C16_2 C55_2 C56_2 85(2) . . . . ?
C15_2 C16_2 C55_2 C56_2 -92(2) . . . . ?
C55'_2 C16_2 C55_2 C56_2 123(5) . . . . ?
C60_2 C55_2 C56_2 C57_2 0(3) . . . . ?
C16_2 C55_2 C56_2 C57_2 -177.1(19) . . . . ?
C55_2 C56_2 C57_2 C58_2 3(3) . . . . ?
C56_2 C57_2 C58_2 C59_2 -3(3) . . . . ?
C57_2 C58_2 C59_2 C60_2 -1(3) . . . . ?
C56_2 C55_2 C60_2 C59_2 -4(3) . . . . ?
C16_2 C55_2 C60_2 C59_2 173.6(18) . . . . ?
C58_2 C59_2 C60_2 C55_2 4(3) . . . . ?
C17_2 C16_2 C55'_2 C56'_2 93.1(12) . . . . ?
C15_2 C16_2 C55'_2 C56'_2 -95.1(13) . . . . ?
C55_2 C16_2 C55'_2 C56'_2 -54(4) . . . . ?
C17_2 C16_2 C55'_2 C60'_2 -93.5(11) . . . . ?
C15_2 C16_2 C55'_2 C60'_2 78.3(15) . . . . ?
C55_2 C16_2 C55'_2 C60'_2 120(4) . . . . ?
C60'_2 C55'_2 C56'_2 C57'_2 0.0 . . . . ?
C16_2 C55'_2 C56'_2 C57'_2 173.4(14) . . . . ?
C55'_2 C56'_2 C57'_2 C58'_2 0.0 . . . . ?
C56'_2 C57'_2 C58'_2 C59'_2 0.0 . . . . ?
C57'_2 C58'_2 C59'_2 C60'_2 0.0 . . . . ?
C58'_2 C59'_2 C60'_2 C55'_2 0.0 . . . . ?
C56'_2 C55'_2 C60'_2 C59'_2 0.0 . . . . ?
C16_2 C55'_2 C60'_2 C59'_2 -173.2(15) . . . . ?
N2_1 Rh1_1 N1_3 N2_3 171.0(5) . . . . ?
N4_1 Rh1_1 N1_3 N2_3 -9.3(5) . . . . ?
N3_1 Rh1_1 N1_3 N2_3 -97.1(5) . . . . ?
N1_1 Rh1_1 N1_3 N2_3 83.6(5) . . . . ?
I1_1 Rh1_1 N1_3 N2_3 94(3) . . . . ?
N2_1 Rh1_1 N1_3 C2_3 -57.5(6) . . . . ?
N4_1 Rh1_1 N1_3 C2_3 122.2(6) . . . . ?
N3_1 Rh1_1 N1_3 C2_3 34.4(6) . . . . ?
N1_1 Rh1_1 N1_3 C2_3 -144.9(6) . . . . ?
I1_1 Rh1_1 N1_3 C2_3 -135(3) . . . . ?
C2_3 N1_3 N2_3 C1_3 -58.2(9) . . . . ?
Rh1_1 N1_3 N2_3 C1_3 75.4(7) . . . . ?
C2_3 N1_3 N2_3 Rh1_2 75.0(7) . . . . ?
Rh1_1 N1_3 N2_3 Rh1_2 -151.4(3) . . . . ?
N4_2 Rh1_2 N2_3 N1_3 83.3(5) . . . . ?
N1_2 Rh1_2 N2_3 N1_3 -9.7(5) . . . . ?
N2_2 Rh1_2 N2_3 N1_3 -97.3(5) . . . . ?
N3_2 Rh1_2 N2_3 N1_3 170.1(5) . . . . ?
I1_2 Rh1_2 N2_3 N1_3 102(3) . . . . ?
N4_2 Rh1_2 N2_3 C1_3 -145.8(7) . . . . ?
N1_2 Rh1_2 N2_3 C1_3 121.2(7) . . . . ?
N2_2 Rh1_2 N2_3 C1_3 33.7(7) . . . . ?
N3_2 Rh1_2 N2_3 C1_3 -58.9(7) . . . . ?
I1_2 Rh1_2 N2_3 C1_3 -127(2) . . . . ?
